data_4314973
loop_
_publ_author_name
'Shigehisa Akine'
'Satoko Kagiyama'
'Tatsuya Nabeshima'

_publ_contact_author_address
;
Tsukuba, Ibaraki 305-8571, Japan
;
_publ_contact_author_email akine@chem.tsukuba.ac.jp
_publ_contact_author_fax +81-29-853-4527
_publ_contact_author_name 'Shigehisa Akine'
_publ_contact_author_phone +81-29-853-4527
_publ_section_title
;
 Modulation of Multimetal Complexation Behavior of Tetraoxime Ligand by
 Covalent Transformation of Olefinic Functionalities
;
_journal_name_full 'Inorganic Chemistry'
_journal_page_first 2141
_journal_page_last 2152
_journal_paper_doi 10.1021/ic9019926
_journal_volume 49
_journal_year 2010
_chemical_formula_moiety C37H38.50CaCl1.50N4O14.50Zn2
_chemical_formula_sum 'C37 H38.5 Ca Cl1.5 N4 O14.5 Zn2'
_chemical_formula_weight 995.21
_chemical_name_common '[LZn2Ca(OAc)2](CHCl3)0.5(MeOH)0.5'
_chemical_name_systematic
; 
 ? 
;
_space_group_IT_number 2
_symmetry_cell_setting triclinic
_symmetry_space_group_name_Hall '-P 1'
_symmetry_space_group_name_H-M 'P -1'
_atom_sites_solution_hydrogens geom
_atom_sites_solution_primary direct
_atom_sites_solution_secondary difmap
_audit_creation_method SHELXL-97
_cell_angle_alpha 84.018(10)
_cell_angle_beta 81.632(10)
_cell_angle_gamma 73.877(11)
_cell_formula_units_Z 4
_cell_length_a 13.791(3)
_cell_length_b 15.788(4)
_cell_length_c 20.439(4)
_cell_measurement_reflns_used 40444
_cell_measurement_temperature 120
_cell_measurement_theta_max 27.00
_cell_measurement_theta_min 3.00
_cell_volume 4220.1(17)
_computing_cell_refinement 'Rapid AUTO (Rigaku Corp.)'
_computing_data_collection 'Rapid AUTO (Rigaku Corp.)'
_computing_data_reduction 'Rapid AUTO (Rigaku Corp.)'
_computing_molecular_graphics ORTEP-3
_computing_publication_material ORTEP-3
_computing_structure_refinement 'SHELXL-97 (Sheldrick, 1997)'
_computing_structure_solution 'DIRDIF99 (Beurskens et al., 1999)'
_diffrn_ambient_temperature 120
_diffrn_measured_fraction_theta_full 0.996
_diffrn_measured_fraction_theta_max 0.996
_diffrn_measurement_device_type 'Rigaku R-AXIS Rapid'
_diffrn_measurement_method IP
_diffrn_radiation_monochromator graphite
_diffrn_radiation_source 'fine-focus sealed tube'
_diffrn_radiation_type MoK\a
_diffrn_radiation_wavelength 0.71069
_diffrn_reflns_av_R_equivalents 0.0676
_diffrn_reflns_av_sigmaI/netI 0.0925
_diffrn_reflns_limit_h_max 17
_diffrn_reflns_limit_h_min -17
_diffrn_reflns_limit_k_max 20
_diffrn_reflns_limit_k_min -20
_diffrn_reflns_limit_l_max 26
_diffrn_reflns_limit_l_min -22
_diffrn_reflns_number 40444
_diffrn_reflns_theta_full 27.00
_diffrn_reflns_theta_max 27.00
_diffrn_reflns_theta_min 3.00
_diffrn_standards_decay_% 0
_diffrn_standards_interval_count 0
_diffrn_standards_interval_time 0
_diffrn_standards_number 0
_exptl_absorpt_coefficient_mu 1.424
_exptl_absorpt_correction_T_max 0.7638
_exptl_absorpt_correction_T_min 0.7172
_exptl_absorpt_correction_type multi-scan
_exptl_absorpt_process_details 'Rapid AUTO (Rigaku Corp.)'
_exptl_crystal_colour yellow
_exptl_crystal_density_diffrn 1.566
_exptl_crystal_density_method 'not measured'
_exptl_crystal_description prismatic
_exptl_crystal_F_000 2040
_exptl_crystal_size_max 0.25
_exptl_crystal_size_mid 0.25
_exptl_crystal_size_min 0.20
_refine_diff_density_max 1.281
_refine_diff_density_min -0.795
_refine_diff_density_rms 0.116
_refine_ls_extinction_method none
_refine_ls_goodness_of_fit_ref 1.022
_refine_ls_hydrogen_treatment constr
_refine_ls_matrix_type full
_refine_ls_number_parameters 1260
_refine_ls_number_reflns 18349
_refine_ls_number_restraints 247
_refine_ls_restrained_S_all 1.023
_refine_ls_R_factor_all 0.0987
_refine_ls_R_factor_gt 0.0638
_refine_ls_shift/su_max 0.001
_refine_ls_shift/su_mean 0.000
_refine_ls_structure_factor_coef Fsqd
_refine_ls_weighting_details 'calc w=1/[\s^2^(Fo^2^)+(0.0869P)^2^+6.8429P] where P=(Fo^2^+2Fc^2^)/3'
_refine_ls_weighting_scheme calc
_refine_ls_wR_factor_gt 0.1592
_refine_ls_wR_factor_ref 0.1839
_reflns_number_gt 12642
_reflns_number_total 18349
_reflns_threshold_expression >2sigma(I)
_cod_data_source_file ic9019926_si_001_09.cif
_cod_data_source_block allyl-LZn2Ca
_cod_original_formula_sum 'C37 H38.50 Ca Cl1.50 N4 O14.50 Zn2'
_cod_database_code 4314973

loop_
_symmetry_equiv_pos_as_xyz
'x, y, z'
'-x, -y, -z'

loop_
_atom_site_label
_atom_site_type_symbol
_atom_site_fract_x
_atom_site_fract_y
_atom_site_fract_z
_atom_site_U_iso_or_equiv
_atom_site_adp_type
_atom_site_occupancy
_atom_site_symmetry_multiplicity
_atom_site_calc_flag
_atom_site_refinement_flags
_atom_site_disorder_assembly
_atom_site_disorder_group
Ca1 Ca 0.45824(7) 0.23815(6) 0.10297(4) 0.0258(2) Uani 1 1 d . A .
Zn1 Zn 0.34643(5) 0.35677(4) -0.02870(3) 0.03099(15) Uani 1 1 d . A .
Zn2 Zn 0.64704(4) 0.04665(3) 0.10923(3) 0.02462(13) Uani 1 1 d . A .
C1 C 0.3810(4) 0.5370(3) 0.0364(2) 0.0319(11) Uani 1 1 d . . .
C2 C 0.3964(4) 0.4565(3) 0.0760(2) 0.0297(10) Uani 1 1 d . . .
C3 C 0.4256(4) 0.4558(3) 0.1397(3) 0.0352(11) Uani 1 1 d . A .
C4 C 0.4334(5) 0.5302(4) 0.1642(3) 0.0449(14) Uani 1 1 d . . .
H1 H 0.4498 0.5281 0.2080 0.054 Uiso 1 1 calc R . .
C5 C 0.4173(5) 0.6093(4) 0.1251(3) 0.0470(15) Uani 1 1 d . . .
H2 H 0.4234 0.6611 0.1421 0.056 Uiso 1 1 calc R . .
C6 C 0.3928(4) 0.6126(3) 0.0623(3) 0.0384(12) Uani 1 1 d . . .
H3 H 0.3836 0.6666 0.0356 0.046 Uiso 1 1 calc R . .
O1 O 0.3905(3) 0.3833(2) 0.05623(17) 0.0344(8) Uani 1 1 d . . .
O2 O 0.4424(3) 0.3726(2) 0.17247(17) 0.0403(9) Uani 1 1 d U . .
C7 C 0.4787(18) 0.3654(17) 0.2353(12) 0.031(3) Uani 0.39(4) 1 d PU A 1
H4 H 0.5130 0.3022 0.2445 0.037 Uiso 0.39(4) 1 calc PR A 1
H5 H 0.5322 0.3973 0.2294 0.037 Uiso 0.39(4) 1 calc PR A 1
C8 C 0.4149(18) 0.3939(19) 0.2932(12) 0.037(4) Uani 0.39(4) 1 d PU A 1
H6 H 0.4434 0.3857 0.3338 0.044 Uiso 0.39(4) 1 calc PR A 1
C9 C 0.309(2) 0.4346(16) 0.2935(11) 0.046(5) Uani 0.39(4) 1 d PU A 1
H7 H 0.2787 0.4433 0.2535 0.056 Uiso 0.39(4) 1 calc PR A 1
H8 H 0.2678 0.4530 0.3338 0.056 Uiso 0.39(4) 1 calc PR A 1
C10 C 0.510(2) 0.3502(13) 0.2244(9) 0.050(3) Uani 0.61(4) 1 d PU A 2
H9 H 0.5606 0.3855 0.2161 0.060 Uiso 0.61(4) 1 calc PR A 2
H10 H 0.5475 0.2868 0.2248 0.060 Uiso 0.61(4) 1 calc PR A 2
C11 C 0.446(2) 0.3705(15) 0.2892(8) 0.069(5) Uani 0.61(4) 1 d PU A 2
H11 H 0.4777 0.3474 0.3279 0.083 Uiso 0.61(4) 1 calc PR A 2
C12 C 0.358(3) 0.4129(16) 0.2981(9) 0.084(7) Uani 0.61(4) 1 d PU A 2
H12 H 0.3221 0.4376 0.2613 0.101 Uiso 0.61(4) 1 calc PR A 2
H13 H 0.3246 0.4214 0.3419 0.101 Uiso 0.61(4) 1 calc PR A 2
C13 C 0.3591(4) 0.5452(3) -0.0312(3) 0.0328(11) Uani 1 1 d . . .
H14 H 0.3623 0.5985 -0.0566 0.039 Uiso 1 1 calc R . .
N1 N 0.3354(3) 0.4862(3) -0.0600(2) 0.0333(10) Uani 1 1 d . . .
O3 O 0.3308(3) 0.5134(2) -0.12929(19) 0.0443(10) Uani 1 1 d . . .
C14 C 0.2356(5) 0.5165(4) -0.1486(3) 0.0492(16) Uani 1 1 d . . .
H15 H 0.2360 0.5376 -0.1960 0.059 Uiso 1 1 calc R . .
H16 H 0.1827 0.5610 -0.1230 0.059 Uiso 1 1 calc R . .
C15 C 0.2047(5) 0.4312(4) -0.1398(3) 0.0427(14) Uani 1 1 d . . .
H17 H 0.1934 0.4141 -0.0919 0.051 Uiso 1 1 calc R . .
H18 H 0.1398 0.4404 -0.1583 0.051 Uiso 1 1 calc R . .
O4 O 0.2798(3) 0.3616(2) -0.17168(18) 0.0428(10) Uani 1 1 d . . .
N2 N 0.3486(4) 0.3142(3) -0.1266(2) 0.0342(10) Uani 1 1 d . . .
C16 C 0.4031(4) 0.2426(3) -0.1500(2) 0.0308(11) Uani 1 1 d . . .
H19 H 0.3953 0.2329 -0.1938 0.037 Uiso 1 1 calc R . .
C17 C 0.4756(4) 0.1749(3) -0.1165(2) 0.0281(10) Uani 1 1 d . . .
C18 C 0.4928(4) 0.1810(3) -0.0516(2) 0.0262(10) Uani 1 1 d . A .
C19 C 0.5536(4) 0.1056(3) -0.0171(2) 0.0242(9) Uani 1 1 d . A .
C20 C 0.6001(4) 0.0290(3) -0.0495(2) 0.0263(10) Uani 1 1 d . . .
C21 C 0.5844(4) 0.0259(3) -0.1164(2) 0.0321(11) Uani 1 1 d . . .
H20 H 0.6170 -0.0260 -0.1390 0.039 Uiso 1 1 calc R . .
C22 C 0.5242(4) 0.0953(3) -0.1481(2) 0.0324(11) Uani 1 1 d . . .
H21 H 0.5140 0.0909 -0.1925 0.039 Uiso 1 1 calc R . .
O5 O 0.4537(3) 0.2499(2) -0.01640(15) 0.0295(7) Uani 1 1 d . . .
O6 O 0.5561(2) 0.1145(2) 0.04546(15) 0.0281(7) Uani 1 1 d . . .
C23 C 0.6583(4) -0.0497(3) -0.0158(2) 0.0273(10) Uani 1 1 d . A .
H22 H 0.6747 -0.1035 -0.0371 0.033 Uiso 1 1 calc R . .
N3 N 0.6894(3) -0.0522(2) 0.04031(19) 0.0277(9) Uani 1 1 d . . .
O7 O 0.7341(3) -0.1417(2) 0.06201(17) 0.0319(8) Uani 1 1 d . A .
C24 C 0.8375(4) -0.1554(3) 0.0716(3) 0.0349(11) Uani 1 1 d . . .
H23 H 0.8762 -0.1434 0.0286 0.042 Uiso 1 1 calc R A .
H24 H 0.8653 -0.2183 0.0859 0.042 Uiso 1 1 calc R . .
C25 C 0.8548(4) -0.0990(3) 0.1220(3) 0.0330(11) Uani 1 1 d . A .
H25 H 0.9276 -0.1166 0.1285 0.040 Uiso 1 1 calc R . .
H26 H 0.8373 -0.0363 0.1049 0.040 Uiso 1 1 calc R . .
O8 O 0.7952(2) -0.1077(2) 0.18376(17) 0.0320(8) Uani 1 1 d . . .
N4 N 0.7002(3) -0.0432(3) 0.1879(2) 0.0281(9) Uani 1 1 d . A .
C26 C 0.6522(4) -0.0490(3) 0.2454(2) 0.0282(10) Uani 1 1 d . . .
H27 H 0.6842 -0.0947 0.2754 0.034 Uiso 1 1 calc R A .
C27 C 0.5545(4) 0.0066(3) 0.2700(2) 0.0279(10) Uani 1 1 d . A .
C28 C 0.5024(4) 0.0831(3) 0.2344(2) 0.0251(9) Uani 1 1 d . . .
C29 C 0.4088(4) 0.1332(3) 0.2658(2) 0.0300(10) Uani 1 1 d . A .
C30 C 0.3697(4) 0.1094(4) 0.3285(3) 0.0396(12) Uani 1 1 d . . .
H28 H 0.3077 0.1452 0.3490 0.048 Uiso 1 1 calc R A .
C31 C 0.4222(4) 0.0316(4) 0.3622(3) 0.0389(13) Uani 1 1 d . A .
H29 H 0.3947 0.0137 0.4051 0.047 Uiso 1 1 calc R . .
C32 C 0.5121(4) -0.0176(3) 0.3334(2) 0.0336(11) Uani 1 1 d . . .
H30 H 0.5472 -0.0697 0.3567 0.040 Uiso 1 1 calc R A .
O9 O 0.5341(2) 0.1105(2) 0.17471(15) 0.0269(7) Uani 1 1 d . A .
O10 O 0.3639(3) 0.2063(2) 0.22703(16) 0.0322(8) Uani 1 1 d . . .
C33 C 0.2592(4) 0.2479(4) 0.2476(3) 0.0391(13) Uani 1 1 d . A .
H31 H 0.2365 0.3021 0.2186 0.047 Uiso 1 1 calc R . .
H32 H 0.2518 0.2655 0.2935 0.047 Uiso 1 1 calc R . .
C34 C 0.1933(4) 0.1884(4) 0.2446(3) 0.0495(16) Uani 1 1 d . . .
H33 H 0.2040 0.1564 0.2062 0.059 Uiso 1 1 calc R A .
C35 C 0.1218(5) 0.1774(6) 0.2914(4) 0.069(2) Uani 1 1 d . A .
H34 H 0.1092 0.2085 0.3305 0.083 Uiso 1 1 calc R . .
H35 H 0.0824 0.1383 0.2865 0.083 Uiso 1 1 calc R . .
O11 O 0.2850(3) 0.2420(2) 0.09219(16) 0.0333(8) Uani 1 1 d . . .
O12 O 0.2146(3) 0.3360(2) 0.01165(18) 0.0378(8) Uani 1 1 d . . .
C36 C 0.2111(4) 0.2834(4) 0.0619(3) 0.0382(12) Uani 1 1 d . A .
C37 C 0.1086(5) 0.2687(6) 0.0873(4) 0.064(2) Uani 1 1 d . . .
H36 H 0.0822 0.2978 0.1288 0.097 Uiso 1 1 calc R A .
H37 H 0.1153 0.2051 0.0954 0.097 Uiso 1 1 calc R . .
H38 H 0.0615 0.2935 0.0543 0.097 Uiso 1 1 calc R . .
O13 O 0.6289(3) 0.2497(2) 0.10104(18) 0.0355(8) Uani 1 1 d . . .
O14 O 0.7458(3) 0.1185(2) 0.10398(18) 0.0350(8) Uani 1 1 d . . .
C38 C 0.7161(5) 0.2029(4) 0.1057(3) 0.0421(14) Uani 1 1 d . A .
C39 C 0.7967(6) 0.2451(4) 0.1154(5) 0.078(3) Uani 1 1 d . . .
H39 H 0.8035 0.2888 0.0785 0.117 Uiso 1 1 calc R A .
H40 H 0.8615 0.1998 0.1171 0.117 Uiso 1 1 calc R . .
H41 H 0.7780 0.2745 0.1572 0.117 Uiso 1 1 calc R . .
Ca2 Ca 0.15336(7) 0.71719(6) 0.48544(6) 0.0316(2) Uani 1 1 d . B .
Zn3 Zn -0.03043(4) 0.69866(3) 0.40070(3) 0.02666(14) Uani 1 1 d . B .
Zn4 Zn 0.15349(4) 0.85101(4) 0.60421(3) 0.02972(14) Uani 1 1 d . B .
C40 C 0.0697(4) 0.4746(3) 0.4248(2) 0.0251(9) Uani 1 1 d . . .
C41 C 0.1247(4) 0.5293(3) 0.4423(2) 0.0256(10) Uani 1 1 d . . .
C42 C 0.2170(4) 0.4876(3) 0.4676(3) 0.0340(11) Uani 1 1 d . B .
C43 C 0.2564(4) 0.3986(3) 0.4703(3) 0.0335(11) Uani 1 1 d . . .
H42 H 0.3212 0.3729 0.4849 0.040 Uiso 1 1 calc R . .
C44 C 0.2014(4) 0.3450(3) 0.4516(3) 0.0380(12) Uani 1 1 d . . .
H43 H 0.2287 0.2827 0.4534 0.046 Uiso 1 1 calc R . .
C45 C 0.1091(4) 0.3819(3) 0.4306(2) 0.0328(11) Uani 1 1 d . . .
H44 H 0.0706 0.3451 0.4198 0.039 Uiso 1 1 calc R . .
O15 O 0.0924(3) 0.6157(2) 0.43877(19) 0.0362(8) Uani 1 1 d . . .
O16 O 0.2626(3) 0.5466(3) 0.4882(3) 0.0585(13) Uani 1 1 d U . .
C46 C 0.3431(8) 0.4960(7) 0.5346(7) 0.039(2) Uani 0.591(15) 1 d PU B 1
H45 H 0.3180 0.4501 0.5633 0.047 Uiso 0.591(15) 1 calc PR B 1
H46 H 0.4073 0.4667 0.5079 0.047 Uiso 0.591(15) 1 calc PR B 1
C47 C 0.3607(9) 0.5595(9) 0.5750(7) 0.055(3) Uani 0.591(15) 1 d PU B 1
H47 H 0.3696 0.6145 0.5552 0.066 Uiso 0.591(15) 1 calc PR B 1
C48 C 0.3646(12) 0.5405(11) 0.6410(8) 0.066(4) Uani 0.591(15) 1 d PU B 1
H48 H 0.3557 0.4856 0.6609 0.080 Uiso 0.591(15) 1 calc PR B 1
H49 H 0.3761 0.5821 0.6673 0.080 Uiso 0.591(15) 1 calc PR B 1
C49 C 0.3638(10) 0.5255(11) 0.5026(9) 0.040(3) Uani 0.409(15) 1 d PU B 2
H50 H 0.3940 0.5759 0.4909 0.048 Uiso 0.409(15) 1 calc PR B 2
H51 H 0.4072 0.4732 0.4798 0.048 Uiso 0.409(15) 1 calc PR B 2
C50 C 0.3475(14) 0.5067(14) 0.5742(10) 0.055(4) Uani 0.409(15) 1 d PU B 2
H52 H 0.3207 0.4591 0.5931 0.066 Uiso 0.409(15) 1 calc PR B 2
C51 C 0.3734(16) 0.5627(14) 0.6133(11) 0.055(4) Uani 0.409(15) 1 d PU B 2
H53 H 0.4001 0.6097 0.5929 0.066 Uiso 0.409(15) 1 calc PR B 2
H54 H 0.3645 0.5537 0.6602 0.066 Uiso 0.409(15) 1 calc PR B 2
C52 C -0.0309(4) 0.5077(3) 0.4050(2) 0.0273(10) Uani 1 1 d . . .
H55 H -0.0684 0.4658 0.4036 0.033 Uiso 1 1 calc R . .
N5 N -0.0745(3) 0.5890(3) 0.38911(19) 0.0262(8) Uani 1 1 d . . .
O17 O -0.1777(3) 0.5979(2) 0.37910(17) 0.0322(8) Uani 1 1 d . . .
C53 C -0.1970(4) 0.6335(3) 0.3133(3) 0.0363(12) Uani 1 1 d . . .
H56 H -0.2674 0.6343 0.3078 0.044 Uiso 1 1 calc R . .
H57 H -0.1506 0.5933 0.2813 0.044 Uiso 1 1 calc R . .
C54 C -0.1843(4) 0.7252(3) 0.2959(2) 0.0355(12) Uani 1 1 d . . .
H58 H -0.1114 0.7232 0.2928 0.043 Uiso 1 1 calc R . .
H59 H -0.2073 0.7468 0.2520 0.043 Uiso 1 1 calc R . .
O18 O -0.2416(3) 0.7851(2) 0.34449(17) 0.0333(8) Uani 1 1 d . . .
N6 N -0.1790(3) 0.7905(3) 0.39283(19) 0.0274(9) Uani 1 1 d . . .
C55 C -0.2193(4) 0.8601(3) 0.4248(2) 0.0280(10) Uani 1 1 d . . .
H60 H -0.2842 0.8950 0.4148 0.034 Uiso 1 1 calc R . .
C56 C -0.1744(4) 0.8898(3) 0.4745(2) 0.0255(10) Uani 1 1 d . . .
C57 C -0.0784(3) 0.8447(3) 0.4920(2) 0.0237(9) Uani 1 1 d . B .
C58 C -0.0313(3) 0.8852(3) 0.5330(2) 0.0247(9) Uani 1 1 d . B .
C59 C -0.0833(4) 0.9650(3) 0.5596(2) 0.0255(9) Uani 1 1 d . . .
C60 C -0.1832(3) 1.0085(3) 0.5428(2) 0.0291(10) Uani 1 1 d . . .
H61 H -0.2200 1.0629 0.5610 0.035 Uiso 1 1 calc R . .
C61 C -0.2252(4) 0.9721(3) 0.5010(2) 0.0286(10) Uani 1 1 d . . .
H62 H -0.2906 1.0026 0.4891 0.034 Uiso 1 1 calc R . .
O19 O -0.0244(2) 0.7676(2) 0.47210(16) 0.0265(7) Uani 1 1 d . . .
O20 O 0.0632(2) 0.8442(2) 0.53972(18) 0.0316(8) Uani 1 1 d . . .
C62 C -0.0379(4) 1.0077(3) 0.6008(2) 0.0298(10) Uani 1 1 d . B .
H63 H -0.0729 1.0667 0.6107 0.036 Uiso 1 1 calc R . .
N7 N 0.0469(3) 0.9726(3) 0.6258(2) 0.0290(8) Uani 1 1 d U . .
O21 O 0.0769(5) 1.0381(4) 0.6547(3) 0.0332(13) Uani 0.792(12) 1 d PU B 1
C63 C 0.0893(6) 1.0152(5) 0.7232(4) 0.0381(16) Uani 0.792(12) 1 d PU B 1
H64 H 0.0226 1.0129 0.7478 0.046 Uiso 0.792(12) 1 calc PR B 1
H65 H 0.1104 1.0625 0.7408 0.046 Uiso 0.792(12) 1 calc PR B 1
C64 C 0.1651(14) 0.9290(10) 0.7364(9) 0.0398(18) Uani 0.792(12) 1 d PU B 1
H66 H 0.1708 0.9206 0.7845 0.048 Uiso 0.792(12) 1 calc PR B 1
H67 H 0.1390 0.8808 0.7247 0.048 Uiso 0.792(12) 1 calc PR B 1
O22 O 0.2634(4) 0.9211(5) 0.7016(3) 0.0474(16) Uani 0.792(12) 1 d PU B 1
O23 O 0.0466(16) 1.0296(14) 0.6763(11) 0.025(4) Uani 0.208(12) 1 d PU B 2
C65 C 0.148(2) 1.0101(16) 0.6955(14) 0.032(4) Uani 0.208(12) 1 d PU B 2
H68 H 0.1527 1.0573 0.7224 0.038 Uiso 0.208(12) 1 calc PR B 2
H69 H 0.1985 1.0083 0.6554 0.038 Uiso 0.208(12) 1 calc PR B 2
C66 C 0.175(5) 0.916(4) 0.738(3) 0.033(5) Uani 0.208(12) 1 d PU B 2
H70 H 0.1720 0.9242 0.7857 0.040 Uiso 0.208(12) 1 calc PR B 2
H71 H 0.1284 0.8806 0.7323 0.040 Uiso 0.208(12) 1 calc PR B 2
O24 O 0.2820(14) 0.8738(16) 0.7085(9) 0.030(3) Uani 0.208(12) 1 d PU B 2
N8 N 0.2762(3) 0.8759(3) 0.6419(2) 0.0419(11) Uani 1 1 d U . .
C67 C 0.3694(4) 0.8594(4) 0.6149(3) 0.0443(14) Uani 1 1 d . B .
H72 H 0.4164 0.8744 0.6382 0.053 Uiso 1 1 calc R . .
C68 C 0.4087(4) 0.8204(4) 0.5529(3) 0.0367(12) Uani 1 1 d . . .
C69 C 0.3530(4) 0.7834(3) 0.5167(3) 0.0351(12) Uani 1 1 d . B .
C70 C 0.4027(4) 0.7429(4) 0.4581(3) 0.0414(13) Uani 1 1 d . . .
C71 C 0.5013(4) 0.7403(4) 0.4353(3) 0.0418(13) Uani 1 1 d . B .
H73 H 0.5327 0.7128 0.3956 0.050 Uiso 1 1 calc R . .
C72 C 0.5560(4) 0.7782(3) 0.4706(3) 0.0389(13) Uani 1 1 d . . .
H74 H 0.6245 0.7772 0.4545 0.047 Uiso 1 1 calc R B .
C73 C 0.5115(4) 0.8166(4) 0.5279(3) 0.0417(13) Uani 1 1 d . B .
H75 H 0.5498 0.8415 0.5518 0.050 Uiso 1 1 calc R . .
O25 O 0.2581(3) 0.7834(2) 0.53531(19) 0.0371(8) Uani 1 1 d . . .
O26 O 0.3408(3) 0.7072(3) 0.4286(3) 0.0580(13) Uani 1 1 d . B .
C74 C 0.3884(9) 0.6425(10) 0.3830(8) 0.045(3) Uani 0.59(3) 1 d PU B 1
H76 H 0.3422 0.6057 0.3789 0.054 Uiso 0.59(3) 1 calc PR B 1
H77 H 0.4510 0.6034 0.3992 0.054 Uiso 0.59(3) 1 calc PR B 1
C75 C 0.4135(13) 0.6838(13) 0.3198(9) 0.068(4) Uani 0.59(3) 1 d PU B 1
H78 H 0.4550 0.6445 0.2884 0.082 Uiso 0.59(3) 1 calc PR B 1
C76 C 0.3875(12) 0.7714(15) 0.2968(7) 0.064(4) Uani 0.59(3) 1 d PU B 1
H79 H 0.3461 0.8150 0.3251 0.077 Uiso 0.59(3) 1 calc PR B 1
H80 H 0.4108 0.7882 0.2526 0.077 Uiso 0.59(3) 1 calc PR B 1
C77 C 0.3803(17) 0.6792(18) 0.3593(12) 0.054(5) Uani 0.41(3) 1 d PU B 2
H81 H 0.4428 0.6308 0.3643 0.065 Uiso 0.41(3) 1 calc PR B 2
H82 H 0.3301 0.6510 0.3474 0.065 Uiso 0.41(3) 1 calc PR B 2
C78 C 0.403(2) 0.725(2) 0.3070(13) 0.070(6) Uani 0.41(3) 1 d PDU B 2
H83 H 0.4405 0.6950 0.2694 0.084 Uiso 0.41(3) 1 calc PR B 2
C79 C 0.3717(17) 0.8208(19) 0.3032(12) 0.072(6) Uani 0.41(3) 1 d PDU B 2
H84 H 0.3338 0.8512 0.3404 0.086 Uiso 0.41(3) 1 calc PR B 2
H85 H 0.3893 0.8531 0.2636 0.086 Uiso 0.41(3) 1 calc PR B 2
O27 O 0.1505(3) 0.7764(2) 0.3723(2) 0.0425(9) Uani 1 1 d . . .
O28 O 0.0395(3) 0.7403(2) 0.31787(19) 0.0404(9) Uani 1 1 d . . .
C80 C 0.1115(5) 0.7753(4) 0.3216(3) 0.0421(13) Uani 1 1 d . B .
C81 C 0.1525(5) 0.8159(5) 0.2560(3) 0.0588(18) Uani 1 1 d . . .
H86 H 0.1748 0.8672 0.2643 0.088 Uiso 1 1 calc R B .
H87 H 0.0987 0.8347 0.2269 0.088 Uiso 1 1 calc R . .
H88 H 0.2101 0.7719 0.2346 0.088 Uiso 1 1 calc R . .
O29 O 0.1192(3) 0.6645(2) 0.59841(19) 0.0364(8) Uani 1 1 d . . .
O30 O 0.1285(3) 0.7574(2) 0.67163(19) 0.0366(8) Uani 1 1 d . . .
C82 C 0.1128(4) 0.6868(3) 0.6557(3) 0.0364(12) Uani 1 1 d . B .
C83 C 0.0840(5) 0.6266(4) 0.7130(3) 0.0532(16) Uani 1 1 d . . .
H89 H 0.0131 0.6261 0.7133 0.080 Uiso 1 1 calc R B .
H90 H 0.0921 0.6479 0.7546 0.080 Uiso 1 1 calc R . .
H91 H 0.1283 0.5665 0.7082 0.080 Uiso 1 1 calc R . .
Cl1 Cl 0.1007(5) 0.4670(4) 0.1566(4) 0.130(2) Uani 0.50 1 d PD C 1
Cl2 Cl 0.0878(5) 0.6366(4) 0.1982(3) 0.1115(18) Uani 0.50 1 d PD C 1
Cl3 Cl 0.0692(5) 0.6071(6) 0.0604(3) 0.156(3) Uani 0.50 1 d PD C 1
C84 C 0.1280(8) 0.5681(4) 0.1320(3) 0.090(5) Uani 0.50 1 d PDU C 1
H92 H 0.2032 0.5575 0.1204 0.109 Uiso 0.50 1 calc PR C 1
Cl4 Cl 0.8674(3) 0.0071(3) -0.11965(19) 0.0734(11) Uani 0.50 1 d PD D -1
Cl5 Cl 0.8513(6) 0.1824(5) -0.0690(4) 0.116(3) Uani 0.50 1 d PD D -1
Cl6 Cl 0.9615(3) 0.0205(4) -0.0079(2) 0.0971(17) Uani 0.50 1 d PD D -1
C85 C 0.8582(6) 0.0699(4) -0.0522(3) 0.065(4) Uani 0.50 1 d PDU D -1
H93 H 0.7952 0.0658 -0.0224 0.078 Uiso 0.50 1 calc PR D -1
O31 O 0.8201(13) 0.1607(12) -0.0702(10) 0.106(6) Uani 0.50 1 d PDU E 2
H94 H 0.8031 0.1501 -0.0297 0.160 Uiso 0.50 1 calc PR E 2
C86 C 0.8935(11) 0.0840(10) -0.0965(7) 0.072(4) Uani 0.50 1 d PDU E 2
H95 H 0.8982 0.0892 -0.1450 0.107 Uiso 0.50 1 calc PR E 2
H96 H 0.8720 0.0309 -0.0795 0.107 Uiso 0.50 1 calc PR E 2
H97 H 0.9601 0.0798 -0.0830 0.107 Uiso 0.50 1 calc PR E 2
O32 O 0.0994(16) 0.5299(14) 0.2292(10) 0.160(6) Uani 0.50 1 d PDU F 2
H98 H 0.0540 0.5335 0.2618 0.240 Uiso 0.50 1 calc PR F 2
C87 C 0.0507(19) 0.5463(16) 0.1652(12) 0.122(7) Uani 0.50 1 d PDU F 2
H99 H 0.0167 0.6093 0.1585 0.183 Uiso 0.50 1 calc PR F 2
H100 H 0.0006 0.5120 0.1682 0.183 Uiso 0.50 1 calc PR F 2
H101 H 0.1032 0.5280 0.1279 0.183 Uiso 0.50 1 calc PR F 2

loop_
_atom_site_aniso_label
_atom_site_aniso_U_11
_atom_site_aniso_U_22
_atom_site_aniso_U_33
_atom_site_aniso_U_23
_atom_site_aniso_U_13
_atom_site_aniso_U_12
Ca1 0.0342(5) 0.0220(4) 0.0209(5) 0.0016(3) -0.0073(4) -0.0060(4)
Zn1 0.0453(3) 0.0231(3) 0.0267(3) 0.0024(2) -0.0158(3) -0.0083(2)
Zn2 0.0299(3) 0.0220(3) 0.0215(3) 0.0031(2) -0.0044(2) -0.0073(2)
C1 0.037(3) 0.027(2) 0.033(3) -0.001(2) -0.009(2) -0.007(2)
C2 0.036(3) 0.029(2) 0.025(2) -0.0036(19) -0.002(2) -0.010(2)
C3 0.048(3) 0.030(2) 0.029(3) 0.001(2) -0.005(2) -0.013(2)
C4 0.074(4) 0.043(3) 0.027(3) -0.003(2) -0.012(3) -0.027(3)
C5 0.082(4) 0.034(3) 0.036(3) -0.006(2) -0.010(3) -0.032(3)
C6 0.048(3) 0.029(3) 0.039(3) -0.004(2) -0.002(2) -0.014(2)
O1 0.055(2) 0.0221(16) 0.0307(19) -0.0001(14) -0.0200(17) -0.0103(16)
O2 0.067(3) 0.0335(19) 0.0253(16) 0.0042(14) -0.0167(17) -0.0182(18)
C7 0.038(6) 0.029(7) 0.024(4) 0.003(5) -0.009(3) -0.006(5)
C8 0.043(6) 0.036(8) 0.032(3) -0.010(5) -0.004(4) -0.008(5)
C9 0.042(6) 0.052(8) 0.042(7) -0.009(5) 0.000(5) -0.009(5)
C10 0.071(9) 0.052(8) 0.029(6) -0.004(5) -0.020(5) -0.012(7)
C11 0.124(14) 0.052(9) 0.027(3) -0.009(6) -0.012(6) -0.012(10)
C12 0.115(15) 0.085(12) 0.044(8) -0.013(7) 0.018(9) -0.024(11)
C13 0.040(3) 0.024(2) 0.033(3) 0.001(2) -0.008(2) -0.007(2)
N1 0.048(3) 0.024(2) 0.027(2) 0.0065(16) -0.0169(19) -0.0061(19)
O3 0.068(3) 0.035(2) 0.038(2) 0.0118(16) -0.031(2) -0.0180(19)
C14 0.069(4) 0.034(3) 0.048(3) 0.007(2) -0.033(3) -0.010(3)
C15 0.052(3) 0.037(3) 0.042(3) -0.001(2) -0.029(3) -0.005(3)
O4 0.063(3) 0.0355(19) 0.033(2) -0.0006(16) -0.0297(19) -0.0071(19)
N2 0.051(3) 0.030(2) 0.026(2) 0.0099(17) -0.022(2) -0.014(2)
C16 0.046(3) 0.032(3) 0.022(2) 0.0039(19) -0.013(2) -0.020(2)
C17 0.039(3) 0.031(2) 0.019(2) 0.0023(18) -0.006(2) -0.018(2)
C18 0.033(2) 0.026(2) 0.023(2) -0.0002(18) -0.0058(19) -0.012(2)
C19 0.032(2) 0.027(2) 0.018(2) 0.0002(17) -0.0027(18) -0.0146(19)
C20 0.032(2) 0.027(2) 0.023(2) 0.0017(18) -0.0024(19) -0.015(2)
C21 0.036(3) 0.038(3) 0.026(3) -0.007(2) -0.003(2) -0.015(2)
C22 0.039(3) 0.036(3) 0.026(3) -0.003(2) -0.005(2) -0.016(2)
O5 0.042(2) 0.0256(16) 0.0216(16) 0.0029(13) -0.0149(15) -0.0071(15)
O6 0.0345(18) 0.0242(16) 0.0221(16) 0.0002(13) -0.0073(14) -0.0007(14)
C23 0.031(2) 0.029(2) 0.024(2) -0.0018(18) 0.0026(19) -0.013(2)
N3 0.035(2) 0.0220(19) 0.026(2) 0.0026(15) -0.0039(17) -0.0073(17)
O7 0.0385(19) 0.0208(16) 0.0357(19) 0.0033(14) -0.0073(15) -0.0070(14)
C24 0.030(3) 0.033(3) 0.036(3) 0.000(2) -0.005(2) 0.000(2)
C25 0.029(2) 0.029(2) 0.038(3) 0.006(2) -0.006(2) -0.004(2)
O8 0.0269(17) 0.0291(17) 0.0351(19) 0.0029(14) -0.0059(15) -0.0004(14)
N4 0.033(2) 0.0257(19) 0.027(2) 0.0014(16) -0.0046(17) -0.0106(17)
C26 0.038(3) 0.025(2) 0.026(2) 0.0065(18) -0.013(2) -0.013(2)
C27 0.035(3) 0.033(2) 0.021(2) 0.0026(19) -0.007(2) -0.017(2)
C28 0.031(2) 0.027(2) 0.020(2) 0.0040(17) -0.0070(19) -0.011(2)
C29 0.033(3) 0.035(3) 0.023(2) 0.0037(19) -0.010(2) -0.010(2)
C30 0.039(3) 0.051(3) 0.028(3) 0.003(2) -0.003(2) -0.014(3)
C31 0.034(3) 0.062(4) 0.024(3) 0.012(2) -0.004(2) -0.022(3)
C32 0.038(3) 0.039(3) 0.028(3) 0.012(2) -0.013(2) -0.018(2)
O9 0.0340(18) 0.0245(15) 0.0205(16) 0.0038(12) -0.0039(13) -0.0065(14)
O10 0.0306(18) 0.0348(18) 0.0261(18) 0.0036(14) -0.0027(14) -0.0027(15)
C33 0.036(3) 0.037(3) 0.033(3) 0.001(2) 0.006(2) 0.004(2)
C34 0.034(3) 0.062(4) 0.044(3) 0.014(3) -0.004(3) -0.006(3)
C35 0.040(4) 0.093(6) 0.062(5) 0.030(4) -0.008(3) -0.009(4)
O11 0.0373(19) 0.0364(19) 0.0267(18) -0.0012(14) -0.0075(15) -0.0092(16)
O12 0.040(2) 0.039(2) 0.034(2) -0.0004(16) -0.0131(16) -0.0059(17)
C36 0.040(3) 0.039(3) 0.034(3) -0.005(2) -0.003(2) -0.009(2)
C37 0.041(3) 0.094(6) 0.052(4) 0.006(4) -0.010(3) -0.010(4)
O13 0.040(2) 0.0262(17) 0.042(2) 0.0067(15) -0.0119(17) -0.0114(16)
O14 0.0351(19) 0.0287(17) 0.044(2) 0.0063(15) -0.0068(16) -0.0151(15)
C38 0.046(3) 0.031(3) 0.056(4) 0.010(2) -0.021(3) -0.018(3)
C39 0.063(4) 0.035(3) 0.150(8) 0.019(4) -0.050(5) -0.027(3)
Ca2 0.0238(5) 0.0264(5) 0.0474(6) -0.0096(4) -0.0059(4) -0.0078(4)
Zn3 0.0304(3) 0.0221(3) 0.0294(3) -0.0015(2) -0.0058(2) -0.0091(2)
Zn4 0.0262(3) 0.0292(3) 0.0376(3) -0.0046(2) -0.0073(2) -0.0110(2)
C40 0.033(2) 0.023(2) 0.020(2) -0.0011(17) -0.0028(19) -0.0087(19)
C41 0.028(2) 0.023(2) 0.025(2) -0.0044(18) -0.0028(19) -0.0053(19)
C42 0.034(3) 0.032(3) 0.039(3) -0.011(2) -0.009(2) -0.008(2)
C43 0.033(3) 0.033(3) 0.032(3) 0.000(2) -0.005(2) -0.005(2)
C44 0.038(3) 0.027(2) 0.044(3) 0.005(2) -0.004(2) -0.004(2)
C45 0.044(3) 0.027(2) 0.031(3) 0.002(2) -0.007(2) -0.015(2)
O15 0.0328(18) 0.0217(16) 0.057(2) -0.0068(15) -0.0131(17) -0.0070(14)
O16 0.032(2) 0.047(2) 0.103(4) -0.035(2) -0.030(2) 0.0024(18)
C46 0.032(4) 0.037(4) 0.047(5) -0.005(3) 0.001(3) -0.009(3)
C47 0.049(5) 0.051(5) 0.068(5) -0.013(4) -0.025(4) -0.005(4)
C48 0.068(6) 0.075(7) 0.064(4) -0.016(4) -0.018(5) -0.023(5)
C49 0.025(3) 0.043(6) 0.055(5) -0.005(5) -0.011(4) -0.011(4)
C50 0.055(6) 0.053(7) 0.057(5) -0.002(5) -0.004(4) -0.016(5)
C51 0.057(7) 0.061(7) 0.047(6) 0.003(5) -0.014(6) -0.014(5)
C52 0.042(3) 0.027(2) 0.018(2) 0.0020(18) -0.007(2) -0.016(2)
N5 0.029(2) 0.0264(19) 0.027(2) 0.0045(16) -0.0120(17) -0.0115(17)
O17 0.0329(18) 0.0341(18) 0.0340(19) 0.0088(15) -0.0174(15) -0.0133(15)
C53 0.051(3) 0.030(3) 0.033(3) 0.004(2) -0.024(2) -0.011(2)
C54 0.049(3) 0.028(2) 0.029(3) 0.003(2) -0.014(2) -0.005(2)
O18 0.042(2) 0.0282(17) 0.0309(19) -0.0007(14) -0.0187(16) -0.0037(15)
N6 0.035(2) 0.028(2) 0.024(2) 0.0038(16) -0.0141(17) -0.0136(17)
C55 0.028(2) 0.027(2) 0.028(2) 0.0029(19) -0.004(2) -0.0069(19)
C56 0.029(2) 0.027(2) 0.022(2) 0.0019(18) -0.0012(19) -0.0131(19)
C57 0.023(2) 0.025(2) 0.023(2) -0.0001(17) -0.0002(18) -0.0087(18)
C58 0.026(2) 0.026(2) 0.024(2) 0.0011(18) -0.0023(19) -0.0105(19)
C59 0.028(2) 0.026(2) 0.024(2) 0.0004(18) -0.0032(19) -0.0103(19)
C60 0.023(2) 0.029(2) 0.033(3) -0.003(2) -0.002(2) -0.0028(19)
C61 0.024(2) 0.031(2) 0.028(2) 0.0021(19) -0.0033(19) -0.005(2)
O19 0.0240(16) 0.0217(15) 0.0342(18) -0.0032(13) -0.0067(14) -0.0048(13)
O20 0.0277(17) 0.0253(16) 0.044(2) -0.0103(15) -0.0103(15) -0.0049(14)
C62 0.039(3) 0.026(2) 0.026(2) -0.0073(19) -0.001(2) -0.011(2)
N7 0.036(2) 0.0275(19) 0.028(2) -0.0049(15) -0.0036(17) -0.0153(17)
O21 0.042(3) 0.036(2) 0.030(3) -0.005(2) -0.007(2) -0.022(2)
C63 0.042(3) 0.045(3) 0.031(3) -0.007(2) -0.008(3) -0.014(2)
C64 0.043(4) 0.045(5) 0.035(3) -0.005(3) -0.008(2) -0.014(3)
O22 0.039(2) 0.058(4) 0.054(3) -0.024(3) -0.008(2) -0.018(2)
O23 0.025(6) 0.025(6) 0.024(6) -0.005(4) -0.001(5) -0.005(5)
C65 0.030(6) 0.031(6) 0.037(7) -0.002(5) -0.010(6) -0.011(4)
C66 0.030(6) 0.033(7) 0.036(5) -0.001(5) -0.010(4) -0.006(5)
O24 0.027(5) 0.032(7) 0.033(3) 0.001(5) -0.010(4) -0.011(4)
N8 0.036(2) 0.061(3) 0.036(2) -0.0094(19) -0.0087(18) -0.020(2)
C67 0.035(3) 0.063(4) 0.044(3) -0.006(3) -0.010(3) -0.025(3)
C68 0.029(3) 0.039(3) 0.046(3) 0.002(2) -0.007(2) -0.018(2)
C69 0.030(3) 0.028(2) 0.050(3) -0.001(2) -0.011(2) -0.009(2)
C70 0.031(3) 0.033(3) 0.063(4) -0.012(3) -0.007(3) -0.010(2)
C71 0.033(3) 0.034(3) 0.058(4) -0.009(3) -0.003(3) -0.009(2)
C72 0.027(3) 0.034(3) 0.055(4) 0.005(2) -0.004(2) -0.010(2)
C73 0.036(3) 0.044(3) 0.052(4) 0.002(3) -0.012(3) -0.019(2)
O25 0.0270(17) 0.0375(19) 0.052(2) -0.0111(17) -0.0048(16) -0.0137(15)
O26 0.031(2) 0.067(3) 0.086(3) -0.050(3) 0.004(2) -0.017(2)
C74 0.041(5) 0.044(5) 0.053(5) -0.020(4) -0.005(4) -0.011(4)
C75 0.070(7) 0.074(6) 0.066(6) -0.001(5) -0.011(5) -0.029(5)
C76 0.056(6) 0.076(6) 0.058(6) 0.000(4) -0.002(5) -0.019(5)
C77 0.053(7) 0.060(6) 0.053(7) -0.020(5) -0.006(6) -0.015(6)
C78 0.069(9) 0.074(7) 0.070(8) -0.001(5) -0.016(6) -0.023(6)
C79 0.070(8) 0.075(7) 0.072(8) -0.002(5) -0.002(6) -0.024(6)
O27 0.040(2) 0.041(2) 0.050(2) -0.0060(18) 0.0061(18) -0.0194(17)
O28 0.045(2) 0.039(2) 0.039(2) -0.0027(16) 0.0017(17) -0.0168(18)
C80 0.045(3) 0.031(3) 0.047(3) -0.004(2) 0.009(3) -0.011(2)
C81 0.059(4) 0.064(4) 0.051(4) 0.007(3) 0.012(3) -0.026(3)
O29 0.038(2) 0.0289(18) 0.047(2) -0.0006(16) -0.0142(17) -0.0128(16)
O30 0.0371(19) 0.0320(18) 0.046(2) 0.0021(16) -0.0151(17) -0.0145(16)
C82 0.028(3) 0.026(2) 0.056(4) 0.006(2) -0.017(2) -0.006(2)
C83 0.070(4) 0.044(3) 0.053(4) 0.011(3) -0.025(3) -0.023(3)
Cl1 0.139(5) 0.080(3) 0.172(6) -0.047(4) -0.032(5) -0.009(3)
Cl2 0.126(4) 0.105(4) 0.104(4) -0.037(3) 0.024(3) -0.040(3)
Cl3 0.108(5) 0.229(8) 0.098(4) 0.059(5) -0.013(3) -0.013(5)
C84 0.086(7) 0.086(7) 0.087(7) 0.000(5) 0.004(5) -0.013(5)
Cl4 0.075(2) 0.084(3) 0.060(2) 0.0098(19) 0.0095(19) -0.033(2)
Cl5 0.100(4) 0.139(6) 0.101(5) 0.060(4) -0.003(3) -0.046(4)
Cl6 0.057(2) 0.129(4) 0.097(3) 0.046(3) -0.011(2) -0.029(3)
C85 0.062(6) 0.062(6) 0.067(6) 0.009(5) 0.000(5) -0.019(5)
O31 0.106(8) 0.118(7) 0.082(7) -0.027(6) -0.004(6) -0.004(5)
C86 0.064(6) 0.085(6) 0.053(6) 0.019(5) -0.009(5) -0.008(5)
O32 0.162(9) 0.168(9) 0.144(8) -0.011(6) -0.022(6) -0.033(6)
C87 0.120(9) 0.105(9) 0.146(8) -0.016(7) -0.013(6) -0.039(6)

loop_
_atom_type_symbol
_atom_type_description
_atom_type_scat_dispersion_real
_atom_type_scat_dispersion_imag
_atom_type_scat_source
C C 0.0033 0.0016 'International Tables Vol C Tables 4.2.6.8 and 6.1.1.4'
H H 0.0000 0.0000 'International Tables Vol C Tables 4.2.6.8 and 6.1.1.4'
Ca Ca 0.2262 0.3064 'International Tables Vol C Tables 4.2.6.8 and 6.1.1.4'
N N 0.0061 0.0033 'International Tables Vol C Tables 4.2.6.8 and 6.1.1.4'
O O 0.0106 0.0060 'International Tables Vol C Tables 4.2.6.8 and 6.1.1.4'
Zn Zn 0.2839 1.4301 'International Tables Vol C Tables 4.2.6.8 and 6.1.1.4'
Cl Cl 0.1484 0.1585 'International Tables Vol C Tables 4.2.6.8 and 6.1.1.4'

loop_
_geom_angle_atom_site_label_1
_geom_angle_atom_site_label_2
_geom_angle_atom_site_label_3
_geom_angle
_geom_angle_site_symmetry_1
_geom_angle_site_symmetry_3
_geom_angle_publ_flag
O6 Ca1 O1 126.81(12) . . ?
O6 Ca1 O13 77.42(12) . . ?
O1 Ca1 O13 96.45(12) . . ?
O6 Ca1 O11 103.86(12) . . ?
O1 Ca1 O11 76.40(12) . . ?
O13 Ca1 O11 172.01(12) . . ?
O6 Ca1 O5 63.90(11) . . ?
O1 Ca1 O5 64.80(11) . . ?
O13 Ca1 O5 97.68(13) . . ?
O11 Ca1 O5 76.17(12) . . ?
O6 Ca1 O9 65.84(11) . . ?
O1 Ca1 O9 164.75(12) . . ?
O13 Ca1 O9 77.17(11) . . ?
O11 Ca1 O9 110.64(12) . . ?
O5 Ca1 O9 129.34(11) . . ?
O6 Ca1 O2 151.46(13) . . ?
O1 Ca1 O2 61.32(11) . . ?
O13 Ca1 O2 74.33(13) . . ?
O11 Ca1 O2 104.67(13) . . ?
O5 Ca1 O2 123.88(11) . . ?
O9 Ca1 O2 103.46(11) . . ?
O6 Ca1 O10 117.37(11) . . ?
O1 Ca1 O10 113.17(12) . . ?
O13 Ca1 O10 114.38(12) . . ?
O11 Ca1 O10 72.26(11) . . ?
O5 Ca1 O10 147.65(12) . . ?
O9 Ca1 O10 58.97(10) . . ?
O2 Ca1 O10 71.96(11) . . ?
O6 Ca1 Zn2 34.15(7) . . ?
O1 Ca1 Zn2 151.21(10) . . ?
O13 Ca1 Zn2 62.56(8) . . ?
O11 Ca1 Zn2 122.73(9) . . ?
O5 Ca1 Zn2 96.97(8) . . ?
O9 Ca1 Zn2 35.63(8) . . ?
O2 Ca1 Zn2 123.91(9) . . ?
O10 Ca1 Zn2 94.20(7) . . ?
O6 Ca1 Zn1 97.00(8) . . ?
O1 Ca1 Zn1 35.84(8) . . ?
O13 Ca1 Zn1 111.46(9) . . ?
O11 Ca1 Zn1 60.62(8) . . ?
O5 Ca1 Zn1 33.50(8) . . ?
O9 Ca1 Zn1 159.39(9) . . ?
O2 Ca1 Zn1 96.98(8) . . ?
O10 Ca1 Zn1 127.06(8) . . ?
Zn2 Ca1 Zn1 130.47(3) . . ?
O5 Zn1 O12 109.11(15) . . ?
O5 Zn1 O1 80.99(13) . . ?
O12 Zn1 O1 96.92(15) . . ?
O5 Zn1 N1 137.17(17) . . ?
O12 Zn1 N1 113.07(17) . . ?
O1 Zn1 N1 86.86(15) . . ?
O5 Zn1 N2 86.04(15) . . ?
O12 Zn1 N2 98.05(16) . . ?
O1 Zn1 N2 162.75(17) . . ?
N1 Zn1 N2 95.09(16) . . ?
O5 Zn1 Ca1 44.13(10) . . ?
O12 Zn1 Ca1 89.53(10) . . ?
O1 Zn1 Ca1 43.05(9) . . ?
N1 Zn1 Ca1 128.26(12) . . ?
N2 Zn1 Ca1 128.52(11) . . ?
O6 Zn2 O14 101.03(14) . . ?
O6 Zn2 O9 82.17(13) . . ?
O14 Zn2 O9 101.49(15) . . ?
O6 Zn2 N4 160.01(15) . . ?
O14 Zn2 N4 97.94(15) . . ?
O9 Zn2 N4 87.98(14) . . ?
O6 Zn2 N3 85.18(14) . . ?
O14 Zn2 N3 113.40(16) . . ?
O9 Zn2 N3 144.56(15) . . ?
N4 Zn2 N3 93.04(15) . . ?
O6 Zn2 Ca1 42.39(9) . . ?
O14 Zn2 Ca1 88.41(10) . . ?
O9 Zn2 Ca1 45.12(8) . . ?
N4 Zn2 Ca1 132.76(11) . . ?
N3 Zn2 Ca1 127.09(11) . . ?
C6 C1 C2 119.2(5) . . ?
C6 C1 C13 117.5(4) . . ?
C2 C1 C13 123.2(5) . . ?
O1 C2 C1 124.0(4) . . ?
O1 C2 C3 118.4(4) . . ?
C1 C2 C3 117.5(4) . . ?
C4 C3 O2 125.8(5) . . ?
C4 C3 C2 122.1(5) . . ?
O2 C3 C2 112.1(4) . . ?
C3 C4 C5 119.9(5) . . ?
C3 C4 H1 120.1 . . ?
C5 C4 H1 120.1 . . ?
C6 C5 C4 120.2(5) . . ?
C6 C5 H2 119.9 . . ?
C4 C5 H2 119.9 . . ?
C5 C6 C1 121.0(5) . . ?
C5 C6 H3 119.5 . . ?
C1 C6 H3 119.5 . . ?
C2 O1 Zn1 130.9(3) . . ?
C2 O1 Ca1 127.2(3) . . ?
Zn1 O1 Ca1 101.11(13) . . ?
C3 O2 C7 115.2(11) . . ?
C3 O2 C10 118.9(8) . . ?
3 O2 Ca1 117.7(3) . . ?
C7 O2 Ca1 124.3(11) . . ?
C10 O2 Ca1 112.5(9) . . ?
C8 C7 O2 122.9(17) . . ?
C8 C7 H4 106.6 . . ?
O2 C7 H4 106.6 . . ?
C8 C7 H5 106.6 . . ?
O2 C7 H5 106.6 . . ?
H4 C7 H5 106.6 . . ?
C7 C8 C9 122.4(18) . . ?
C7 C8 H6 118.8 . . ?
C9 C8 H6 118.8 . . ?
C8 C9 H7 120.0 . . ?
C8 C9 H8 120.0 . . ?
H7 C9 H8 120.0 . . ?
O2 C10 C11 107.5(13) . . ?
O2 C10 H9 110.2 . . ?
C11 C10 H9 110.2 . . ?
O2 C10 H10 110.2 . . ?
C11 C10 H10 110.2 . . ?
H9 C10 H10 108.5 . . ?
C12 C11 C10 127.5(15) . . ?
C12 C11 H11 116.2 . . ?
C10 C11 H11 116.2 . . ?
C11 C12 H12 120.0 . . ?
C11 C12 H13 120.0 . . ?
H12 C12 H13 120.0 . . ?
N1 C13 C1 125.3(5) . . ?
N1 C13 H14 117.4 . . ?
C1 C13 H14 117.4 . . ?
C13 N1 O3 109.3(4) . . ?
C13 N1 Zn1 128.6(3) . . ?
O3 N1 Zn1 119.3(3) . . ?
C14 O3 N1 111.8(4) . . ?
O3 C14 C15 116.6(4) . . ?
O3 C14 H15 108.1 . . ?
C15 C14 H15 108.1 . . ?
O3 C14 H16 108.1 . . ?
C15 C14 H16 108.1 . . ?
H15 C14 H16 107.3 . . ?
O4 C15 C14 112.0(5) . . ?
O4 C15 H17 109.2 . . ?
C14 C15 H17 109.2 . . ?
O4 C15 H18 109.2 . . ?
C14 C15 H18 109.2 . . ?
H17 C15 H18 107.9 . . ?
C15 O4 N2 110.0(4) . . ?
C16 N2 O4 110.3(4) . . ?
C16 N2 Zn1 126.6(3) . . ?
O4 N2 Zn1 122.9(3) . . ?
N2 C16 C17 126.0(5) . . ?
N2 C16 H19 117.0 . . ?
C17 C16 H19 117.0 . . ?
C18 C17 C22 118.8(4) . . ?
C18 C17 C16 122.3(5) . . ?
C22 C17 C16 118.6(4) . . ?
O5 C18 C17 125.6(4) . . ?
O5 C18 C19 114.7(4) . . ?
C17 C18 C19 119.6(4) . . ?
O6 C19 C20 124.8(4) . . ?
O6 C19 C18 115.1(4) . . ?
C20 C19 C18 120.0(4) . . ?
C19 C20 C21 119.0(4) . . ?
C19 C20 C23 121.8(4) . . ?
C21 C20 C23 119.0(4) . . ?
C22 C21 C20 121.2(5) . . ?
C22 C21 H20 119.4 . . ?
C20 C21 H20 119.4 . . ?
C21 C22 C17 121.2(5) . . ?
C21 C22 H21 119.4 . . ?
C17 C22 H21 119.4 . . ?
C18 O5 Zn1 132.7(3) . . ?
C18 O5 Ca1 121.0(3) . . ?
Zn1 O5 Ca1 102.37(14) . . ?
C19 O6 Zn2 131.9(3) . . ?
C19 O6 Ca1 124.1(3) . . ?
Zn2 O6 Ca1 103.46(14) . . ?
N3 C23 C20 124.8(4) . . ?
N3 C23 H22 117.6 . . ?
C20 C23 H22 117.6 . . ?
C23 N3 O7 109.7(4) . . ?
C23 N3 Zn2 128.2(3) . . ?
O7 N3 Zn2 119.6(3) . . ?
C24 O7 N3 111.6(3) . . ?
O7 C24 C25 114.9(4) . . ?
O7 C24 H23 108.6 . . ?
C25 C24 H23 108.6 . . ?
O7 C24 H24 108.6 . . ?
C25 C24 H24 108.6 . . ?
H23 C24 H24 107.5 . . ?
O8 C25 C24 111.6(4) . . ?
O8 C25 H25 109.3 . . ?
C24 C25 H25 109.3 . . ?
O8 C25 H26 109.3 . . ?
C24 C25 H26 109.3 . . ?
H25 C25 H26 108.0 . . ?
N4 O8 C25 111.7(3) . . ?
C26 N4 O8 109.9(4) . . ?
C26 N4 Zn2 125.7(3) . . ?
O8 N4 Zn2 124.4(3) . . ?
N4 C26 C27 126.9(4) . . ?
N4 C26 H27 116.5 . . ?
C27 C26 H27 116.5 . . ?
C32 C27 C28 119.9(5) . . ?
C32 C27 C26 116.6(4) . . ?
C28 C27 C26 123.5(4) . . ?
O9 C28 C27 124.7(4) . . ?
O9 C28 C29 118.0(4) . . ?
C27 C28 C29 117.3(4) . . ?
C30 C29 O10 125.2(5) . . ?
C30 C29 C28 121.9(4) . . ?
O10 C29 C28 112.8(4) . . ?
C29 C30 C31 119.5(5) . . ?
C29 C30 H28 120.2 . . ?
C31 C30 H28 120.2 . . ?
C32 C31 C30 119.8(5) . . ?
C32 C31 H29 120.1 . . ?
C30 C31 H29 120.1 . . ?
C31 C32 C27 121.5(5) . . ?
C31 C32 H30 119.2 . . ?
C27 C32 H30 119.2 . . ?
C28 O9 Zn2 129.0(3) . . ?
C28 O9 Ca1 130.9(3) . . ?
Zn2 O9 Ca1 99.25(12) . . ?
C29 O10 C33 116.1(4) . . ?
C29 O10 Ca1 119.3(3) . . ?
C33 O10 Ca1 122.7(3) . . ?
O10 C33 C34 111.9(4) . . ?
O10 C33 H31 109.2 . . ?
C34 C33 H31 109.2 . . ?
O10 C33 H32 109.2 . . ?
C34 C33 H32 109.2 . . ?
H31 C33 H32 107.9 . . ?
C35 C34 C33 124.2(7) . . ?
C35 C34 H33 117.9 . . ?
C33 C34 H33 117.9 . . ?
C34 C35 H34 120.0 . . ?
C34 C35 H35 120.0 . . ?
H34 C35 H35 120.0 . . ?
C36 O11 Ca1 142.0(3) . . ?
C36 O12 Zn1 120.1(4) . . ?
O12 C36 O11 125.9(5) . . ?
O12 C36 C37 116.4(5) . . ?
O11 C36 C37 117.7(5) . . ?
C36 C37 H36 109.5 . . ?
C36 C37 H37 109.5 . . ?
H36 C37 H37 109.5 . . ?
C36 C37 H38 109.5 . . ?
H36 C37 H38 109.5 . . ?
H37 C37 H38 109.5 . . ?
C38 O13 Ca1 140.8(3) . . ?
C38 O14 Zn2 121.4(3) . . ?
O13 C38 O14 126.0(5) . . ?
O13 C38 C39 119.2(5) . . ?
O14 C38 C39 114.7(5) . . ?
C38 C39 H39 109.5 . . ?
C38 C39 H40 109.5 . . ?
H39 C39 H40 109.5 . . ?
C38 C39 H41 109.5 . . ?
H39 C39 H41 109.5 . . ?
H40 C39 H41 109.5 . . ?
O20 Ca2 O15 129.57(13) . . ?
O20 Ca2 O25 66.17(12) . . ?
O15 Ca2 O25 162.91(12) . . ?
O20 Ca2 O29 75.57(13) . . ?
O15 Ca2 O29 96.03(13) . . ?
O25 Ca2 O29 80.85(13) . . ?
O20 Ca2 O27 99.74(13) . . ?
O15 Ca2 O27 78.49(14) . . ?
O25 Ca2 O27 107.41(14) . . ?
O29 Ca2 O27 168.22(13) . . ?
O20 Ca2 O19 64.87(11) . . ?
O15 Ca2 O19 66.03(11) . . ?
O25 Ca2 O19 130.67(12) . . ?
O29 Ca2 O19 92.62(12) . . ?
O27 Ca2 O19 75.63(12) . . ?
O20 Ca2 O26 118.55(13) . . ?
O15 Ca2 O26 108.17(13) . . ?
O25 Ca2 O26 60.95(13) . . ?
O29 Ca2 O26 121.74(15) . . ?
O27 Ca2 O26 70.04(15) . . ?
O19 Ca2 O26 145.59(15) . . ?
O20 Ca2 O16 150.85(15) . . ?
O15 Ca2 O16 61.65(12) . . ?
O25 Ca2 O16 101.38(12) . . ?
O29 Ca2 O16 76.45(15) . . ?
O27 Ca2 O16 109.27(15) . . ?
O19 Ca2 O16 124.64(12) . . ?
O26 Ca2 O16 70.79(15) . . ?
O20 Ca2 Zn3 98.49(9) . . ?
O15 Ca2 Zn3 36.50(8) . . ?
O25 Ca2 Zn3 159.94(10) . . ?
O29 Ca2 Zn3 108.74(9) . . ?
O27 Ca2 Zn3 60.81(10) . . ?
O19 Ca2 Zn3 34.37(8) . . ?
O26 Ca2 Zn3 122.31(11) . . ?
O16 Ca2 Zn3 98.05(9) . . ?
O20 Ca2 Zn4 34.58(8) . . ?
O15 Ca2 Zn4 153.90(11) . . ?
O25 Ca2 Zn4 36.01(9) . . ?
O29 Ca2 Zn4 62.81(9) . . ?
O27 Ca2 Zn4 119.09(10) . . ?
O19 Ca2 Zn4 98.10(8) . . ?
O26 Ca2 Zn4 96.52(9) . . ?
O16 Ca2 Zn4 121.82(10) . . ?
Zn3 Ca2 Zn4 132.41(3) . . ?
O19 Zn3 O28 109.56(15) . . ?
O19 Zn3 N5 138.13(15) . . ?
O28 Zn3 N5 111.90(16) . . ?
O19 Zn3 O15 81.34(14) . . ?
O28 Zn3 O15 98.74(16) . . ?
N5 Zn3 O15 86.89(14) . . ?
O19 Zn3 N6 85.22(14) . . ?
O28 Zn3 N6 97.02(15) . . ?
N5 Zn3 N6 95.29(15) . . ?
O15 Zn3 N6 161.99(15) . . ?
O19 Zn3 Ca2 44.57(9) . . ?
O28 Zn3 Ca2 90.58(12) . . ?
N5 Zn3 Ca2 128.81(10) . . ?
O15 Zn3 Ca2 43.25(10) . . ?
N6 Zn3 Ca2 128.16(11) . . ?
O20 Zn4 O30 100.40(15) . . ?
O20 Zn4 O25 80.72(14) . . ?
O30 Zn4 O25 103.42(16) . . ?
O20 Zn4 N8 159.35(17) . . ?
O30 Zn4 N8 98.24(17) . . ?
O25 Zn4 N8 86.40(17) . . ?
O20 Zn4 N7 85.09(14) . . ?
O30 Zn4 N7 109.75(16) . . ?
O25 Zn4 N7 145.74(15) . . ?
N8 Zn4 N7 96.93(18) . . ?
O20 Zn4 Ca2 42.40(9) . . ?
O30 Zn4 Ca2 88.53(11) . . ?
O25 Zn4 Ca2 44.15(10) . . ?
N8 Zn4 Ca2 129.92(14) . . ?
N7 Zn4 Ca2 127.28(11) . . ?
C41 C40 C45 120.0(4) . . ?
C41 C40 C52 123.2(4) . . ?
C45 C40 C52 116.6(4) . . ?
O15 C41 C40 123.4(4) . . ?
O15 C41 C42 119.4(4) . . ?
C40 C41 C42 117.1(4) . . ?
C43 C42 O16 124.5(5) . . ?
C43 C42 C41 122.3(5) . . ?
O16 C42 C41 113.1(4) . . ?
C42 C43 C44 119.7(5) . . ?
C42 C43 H42 120.1 . . ?
C44 C43 H42 120.1 . . ?
C45 C44 C43 120.0(5) . . ?
C45 C44 H43 120.0 . . ?
C43 C44 H43 120.0 . . ?
C44 C45 C40 120.6(5) . . ?
C44 C45 H44 119.7 . . ?
C40 C45 H44 119.7 . . ?
C41 O15 Zn3 130.8(3) . . ?
C41 O15 Ca2 128.7(3) . . ?
Zn3 O15 Ca2 100.24(13) . . ?
C42 O16 C49 125.0(7) . . ?
C42 O16 C46 109.2(6) . . ?
C42 O16 Ca2 115.9(3) . . ?
C49 O16 Ca2 118.7(7) . . ?
C46 O16 Ca2 129.3(5) . . ?
C47 C46 O16 108.1(8) . . ?
C47 C46 H45 110.1 . . ?
O16 C46 H45 110.1 . . ?
C47 C46 H46 110.1 . . ?
O16 C46 H46 110.1 . . ?
H45 C46 H46 108.4 . . ?
C48 C47 C46 120.1(16) . . ?
C48 C47 H47 120.0 . . ?
C46 C47 H47 120.0 . . ?
C47 C48 H48 120.0 . . ?
C47 C48 H49 120.0 . . ?
H48 C48 H49 120.0 . . ?
O16 C49 C50 99.7(13) . . ?
O16 C49 H50 111.8 . . ?
C50 C49 H50 111.8 . . ?
O16 C49 H51 111.8 . . ?
C50 C49 H51 111.8 . . ?
H50 C49 H51 109.5 . . ?
C51 C50 C49 116(2) . . ?
C51 C50 H52 121.9 . . ?
C49 C50 H52 121.9 . . ?
C50 C51 H53 120.0 . . ?
C50 C51 H54 120.0 . . ?
H53 C51 H54 120.0 . . ?
N5 C52 C40 125.7(4) . . ?
N5 C52 H55 117.2 . . ?
C40 C52 H55 117.2 . . ?
C52 N5 O17 109.7(4) . . ?
C52 N5 Zn3 128.6(3) . . ?
O17 N5 Zn3 119.4(3) . . ?
N5 O17 C53 111.5(4) . . ?
O17 C53 C54 115.3(4) . . ?
O17 C53 H56 108.5 . . ?
C54 C53 H56 108.5 . . ?
O17 C53 H57 108.5 . . ?
C54 C53 H57 108.5 . . ?
H56 C53 H57 107.5 . . ?
O18 C54 C53 111.4(4) . . ?
O18 C54 H58 109.4 . . ?
C53 C54 H58 109.4 . . ?
O18 C54 H59 109.4 . . ?
C53 C54 H59 109.4 . . ?
H58 C54 H59 108.0 . . ?
N6 O18 C54 110.2(4) . . ?
C55 N6 O18 110.2(4) . . ?
C55 N6 Zn3 126.9(3) . . ?
O18 N6 Zn3 122.7(3) . . ?
N6 C55 C56 125.6(4) . . ?
N6 C55 H60 117.2 . . ?
C56 C55 H60 117.2 . . ?
C57 C56 C61 119.2(4) . . ?
C57 C56 C55 122.1(4) . . ?
C61 C56 C55 118.4(4) . . ?
O19 C57 C56 125.4(4) . . ?
O19 C57 C58 115.4(4) . . ?
C56 C57 C58 119.1(4) . . ?
O20 C58 C59 124.3(4) . . ?
O20 C58 C57 115.1(4) . . ?
C59 C58 C57 120.5(4) . . ?
C58 C59 C60 119.1(4) . . ?
C58 C59 C62 121.9(4) . . ?
C60 C59 C62 118.8(4) . . ?
C61 C60 C59 119.9(4) . . ?
C61 C60 H61 120.0 . . ?
C59 C60 H61 120.0 . . ?
C60 C61 C56 121.8(4) . . ?
C60 C61 H62 119.1 . . ?
C56 C61 H62 119.1 . . ?
C57 O19 Zn3 133.3(3) . . ?
C57 O19 Ca2 120.1(3) . . ?
Zn3 O19 Ca2 101.06(13) . . ?
C58 O20 Zn4 132.5(3) . . ?
C58 O20 Ca2 123.3(3) . . ?
Zn4 O20 Ca2 103.01(13) . . ?
N7 C62 C59 125.7(4) . . ?
N7 C62 H63 117.2 . . ?
C59 C62 H63 117.2 . . ?
C62 N7 O21 110.2(4) . . ?
C62 N7 O23 104.9(8) . . ?
C62 N7 Zn4 127.3(3) . . ?
O21 N7 Zn4 120.0(3) . . ?
O23 N7 Zn4 127.4(8) . . ?
N7 O21 C63 111.8(5) . . ?
O21 C63 C64 114.7(9) . . ?
O21 C63 H64 108.6 . . ?
C64 C63 H64 108.6 . . ?
O21 C63 H65 108.6 . . ?
C64 C63 H65 108.6 . . ?
H64 C63 H65 107.6 . . ?
O22 C64 C63 114.8(13) . . ?
O22 C64 H66 108.6 . . ?
C63 C64 H66 108.6 . . ?
O22 C64 H67 108.6 . . ?
C63 C64 H67 108.6 . . ?
H66 C64 H67 107.5 . . ?
C64 O22 N8 111.1(10) . . ?
N7 O23 C65 109.2(18) . . ?
O23 C65 C66 110(4) . . ?
O23 C65 H68 109.6 . . ?
C66 C65 H68 109.6 . . ?
O23 C65 H69 109.6 . . ?
C66 C65 H69 109.6 . . ?
H68 C65 H69 108.1 . . ?
O24 C66 C65 102(4) . . ?
O24 C66 H70 111.3 . . ?
C65 C66 H70 111.3 . . ?
O24 C66 H71 111.3 . . ?
C65 C66 H71 111.3 . . ?
H70 C66 H71 109.2 . . ?
N8 O24 C66 105(3) . . ?
C67 N8 O24 104.6(9) . . ?
C67 N8 O22 110.6(5) . . ?
C67 N8 Zn4 126.9(4) . . ?
O24 N8 Zn4 122.7(8) . . ?
O22 N8 Zn4 122.4(4) . . ?
N8 C67 C68 126.0(5) . . ?
N8 C67 H72 117.0 . . ?
C68 C67 H72 117.0 . . ?
C69 C68 C73 118.5(5) . . ?
C69 C68 C67 124.1(5) . . ?
C73 C68 C67 117.4(5) . . ?
O25 C69 C68 123.2(5) . . ?
O25 C69 C70 118.5(5) . . ?
C68 C69 C70 118.3(5) . . ?
C71 C70 O26 125.5(5) . . ?
C71 C70 C69 122.0(5) . . ?
O26 C70 C69 112.4(5) . . ?
C70 C71 C72 119.7(6) . . ?
C70 C71 H73 120.1 . . ?
C72 C71 H73 120.1 . . ?
C73 C72 C71 120.1(5) . . ?
C73 C72 H74 119.9 . . ?
C71 C72 H74 119.9 . . ?
C72 C73 C68 121.4(5) . . ?
C72 C73 H75 119.3 . . ?
C68 C73 H75 119.3 . . ?
C69 O25 Zn4 131.0(3) . . ?
C69 O25 Ca2 128.7(3) . . ?
Zn4 O25 Ca2 99.84(14) . . ?
C70 O26 C74 117.4(6) . . ?
C70 O26 C77 115.6(9) . . ?
C70 O26 Ca2 119.4(3) . . ?
C74 O26 Ca2 119.9(6) . . ?
C77 O26 Ca2 124.1(8) . . ?
O26 C74 C75 110.1(12) . . ?
O26 C74 H76 109.6 . . ?
C75 C74 H76 109.6 . . ?
O26 C74 H77 109.6 . . ?
C75 C74 H77 109.6 . . ?
H76 C74 H77 108.2 . . ?
C76 C75 C74 130.6(16) . . ?
C76 C75 H78 114.7 . . ?
C74 C75 H78 114.7 . . ?
C75 C76 H79 120.0 . . ?
C75 C76 H80 120.0 . . ?
H79 C76 H80 120.0 . . ?
C78 C77 O26 130.0(19) . . ?
C78 C77 H81 104.8 . . ?
O26 C77 H81 104.8 . . ?
C78 C77 H82 104.8 . . ?
O26 C77 H82 104.8 . . ?
H81 C77 H82 105.8 . . ?
C77 C78 C79 122(2) . . ?
C77 C78 H83 119.2 . . ?
C79 C78 H83 119.2 . . ?
C78 C79 H84 120.0 . . ?
C78 C79 H85 120.0 . . ?
H84 C79 H85 120.0 . . ?
C80 O27 Ca2 142.2(4) . . ?
C80 O28 Zn3 118.4(4) . . ?
O27 C80 O28 125.7(5) . . ?
O27 C80 C81 119.5(6) . . ?
O28 C80 C81 114.8(6) . . ?
C80 C81 H86 109.5 . . ?
C80 C81 H87 109.5 . . ?
H86 C81 H87 109.5 . . ?
C80 C81 H88 109.5 . . ?
H86 C81 H88 109.5 . . ?
H87 C81 H88 109.5 . . ?
C82 O29 Ca2 140.6(3) . . ?
C82 O30 Zn4 121.8(4) . . ?
O29 C82 O30 125.9(5) . . ?
O29 C82 C83 118.7(5) . . ?
O30 C82 C83 115.3(5) . . ?
C82 C83 H89 109.5 . . ?
C82 C83 H90 109.5 . . ?
H89 C83 H90 109.5 . . ?
C82 C83 H91 109.5 . . ?
H89 C83 H91 109.5 . . ?
H90 C83 H91 109.5 . . ?
Cl1 C84 Cl3 105.6(5) . . ?
Cl1 C84 Cl2 108.8(4) . . ?
Cl3 C84 Cl2 115.6(6) . . ?
Cl1 C84 H92 108.9 . . ?
Cl3 C84 H92 108.9 . . ?
Cl2 C84 H92 108.9 . . ?
Cl4 C85 Cl5 117.5(6) . . ?
Cl4 C85 Cl6 108.4(4) . . ?
Cl5 C85 Cl6 109.0(4) . . ?
Cl4 C85 H93 107.2 . . ?
Cl5 C85 H93 107.2 . . ?
Cl6 C85 H93 107.2 . . ?
C86 O31 H94 109.5 . . ?
O31 C86 H95 109.5 . . ?
O31 C86 H96 109.5 . . ?
H95 C86 H96 109.5 . . ?
O31 C86 H97 109.5 . . ?
H95 C86 H97 109.5 . . ?
H96 C86 H97 109.5 . . ?
C87 O32 H98 109.5 . . ?
O32 C87 H99 109.5 . . ?
O32 C87 H100 109.5 . . ?
H99 C87 H100 109.5 . . ?
O32 C87 H101 109.5 . . ?
H99 C87 H101 109.5 . . ?
H100 C87 H101 109.5 . . ?

loop_
_geom_bond_atom_site_label_1
_geom_bond_atom_site_label_2
_geom_bond_distance
_geom_bond_site_symmetry_2
_geom_bond_publ_flag
Ca1 O6 2.359(3) . ?
Ca1 O1 2.378(3) . ?
Ca1 O13 2.405(4) . ?
Ca1 O11 2.414(4) . ?
Ca1 O5 2.436(3) . ?
Ca1 O9 2.443(3) . ?
Ca1 O2 2.617(4) . ?
Ca1 O10 2.741(3) . ?
Ca1 Zn2 3.4031(13) . ?
Ca1 Zn1 3.4177(12) . ?
Zn1 O5 1.931(3) . ?
Zn1 O12 1.983(4) . ?
Zn1 O1 2.039(3) . ?
Zn1 N1 2.047(4) . ?
Zn1 N2 2.169(4) . ?
Zn2 O6 1.964(3) . ?
Zn2 O14 1.986(3) . ?
Zn2 O9 2.009(3) . ?
Zn2 N4 2.104(4) . ?
Zn2 N3 2.115(4) . ?
C1 C6 1.413(7) . ?
C1 C2 1.414(7) . ?
C1 C13 1.443(7) . ?
C2 O1 1.289(6) . ?
C2 C3 1.416(7) . ?
C3 C4 1.361(7) . ?
C3 O2 1.387(6) . ?
C4 C5 1.392(8) . ?
C4 H1 0.9500 . ?
C5 C6 1.366(8) . ?
C5 H2 0.9500 . ?
C6 H3 0.9500 . ?
O2 C7 1.43(2) . ?
O2 C10 1.468(17) . ?
C7 C8 1.40(3) . ?
C7 H4 0.9900 . ?
C7 H5 0.9900 . ?
C8 C9 1.43(3) . ?
C8 H6 0.9500 . ?
C9 H7 0.9500 . ?
C9 H8 0.9500 . ?
C10 C11 1.496(19) . ?
C10 H9 0.9900 . ?
C10 H10 0.9900 . ?
C11 C12 1.21(2) . ?
C11 H11 0.9500 . ?
C12 H12 0.9500 . ?
C12 H13 0.9500 . ?
C13 N1 1.288(7) . ?
C13 H14 0.9500 . ?
N1 O3 1.442(5) . ?
O3 C14 1.412(7) . ?
C14 C15 1.506(8) . ?
C14 H15 0.9900 . ?
C14 H16 0.9900 . ?
C15 O4 1.423(7) . ?
C15 H17 0.9900 . ?
C15 H18 0.9900 . ?
O4 N2 1.424(5) . ?
N2 C16 1.268(7) . ?
C16 C17 1.438(7) . ?
C16 H19 0.9500 . ?
C17 C18 1.399(6) . ?
C17 C22 1.422(7) . ?
C18 O5 1.310(6) . ?
C18 C19 1.435(6) . ?
C19 O6 1.307(5) . ?
C19 C20 1.388(7) . ?
C20 C21 1.422(7) . ?
C20 C23 1.446(6) . ?
C21 C22 1.347(7) . ?
C21 H20 0.9500 . ?
C22 H21 0.9500 . ?
C23 N3 1.275(6) . ?
C23 H22 0.9500 . ?
N3 O7 1.427(5) . ?
O7 C24 1.421(6) . ?
C24 C25 1.514(7) . ?
C24 H23 0.9900 . ?
C24 H24 0.9900 . ?
C25 O8 1.418(6) . ?
C25 H25 0.9900 . ?
C25 H26 0.9900 . ?
O8 N4 1.416(5) . ?
N4 C26 1.270(6) . ?
C26 C27 1.441(7) . ?
C26 H27 0.9500 . ?
C27 C32 1.403(7) . ?
C27 C28 1.411(6) . ?
C28 O9 1.306(5) . ?
C28 C29 1.414(7) . ?
C29 C30 1.373(7) . ?
C29 O10 1.379(5) . ?
C30 C31 1.408(7) . ?
C30 H28 0.9500 . ?
C31 C32 1.354(8) . ?
C31 H29 0.9500 . ?
C32 H30 0.9500 . ?
O10 C33 1.431(6) . ?
C33 C34 1.488(9) . ?
C33 H31 0.9900 . ?
C33 H32 0.9900 . ?
C34 C35 1.306(9) . ?
C34 H33 0.9500 . ?
C35 H34 0.9500 . ?
C35 H35 0.9500 . ?
O11 C36 1.256(6) . ?
O12 C36 1.256(6) . ?
C36 C37 1.505(9) . ?
C37 H36 0.9800 . ?
C37 H37 0.9800 . ?
C37 H38 0.9800 . ?
O13 C38 1.236(7) . ?
O14 C38 1.283(6) . ?
C38 C39 1.490(8) . ?
C39 H39 0.9800 . ?
C39 H40 0.9800 . ?
C39 H41 0.9800 . ?
Ca2 O20 2.340(3) . ?
Ca2 O15 2.341(4) . ?
Ca2 O25 2.390(4) . ?
Ca2 O29 2.397(4) . ?
Ca2 O27 2.404(4) . ?
Ca2 O19 2.404(3) . ?
Ca2 O26 2.644(4) . ?
Ca2 O16 2.696(4) . ?
Ca2 Zn3 3.3623(13) . ?
Ca2 Zn4 3.3807(13) . ?
Zn3 O19 1.934(3) . ?
Zn3 O28 1.968(4) . ?
Zn3 N5 2.032(4) . ?
Zn3 O15 2.033(3) . ?
Zn3 N6 2.173(4) . ?
Zn4 O20 1.969(3) . ?
Zn4 O30 1.980(4) . ?
Zn4 O25 2.017(4) . ?
Zn4 N8 2.103(4) . ?
Zn4 N7 2.113(4) . ?
C40 C41 1.398(7) . ?
C40 C45 1.411(6) . ?
C40 C52 1.441(7) . ?
C41 O15 1.310(5) . ?
C41 C42 1.407(7) . ?
C42 C43 1.356(7) . ?
C42 O16 1.386(6) . ?
C43 C44 1.396(8) . ?
C43 H42 0.9500 . ?
C44 C45 1.356(7) . ?
C44 H43 0.9500 . ?
C45 H44 0.9500 . ?
O16 C49 1.410(13) . ?
O16 C46 1.559(12) . ?
C46 C47 1.454(18) . ?
C46 H45 0.9900 . ?
C46 H46 0.9900 . ?
C47 C48 1.36(2) . ?
C47 H47 0.9500 . ?
C48 H48 0.9500 . ?
C48 H49 0.9500 . ?
C49 C50 1.46(3) . ?
C49 H50 0.9900 . ?
C49 H51 0.9900 . ?
C50 C51 1.40(3) . ?
C50 H52 0.9500 . ?
C51 H53 0.9500 . ?
C51 H54 0.9500 . ?
C52 N5 1.288(6) . ?
C52 H55 0.9500 . ?
N5 O17 1.435(5) . ?
O17 C53 1.435(5) . ?
C53 C54 1.505(7) . ?
C53 H56 0.9900 . ?
C53 H57 0.9900 . ?
C54 O18 1.435(6) . ?
C54 H58 0.9900 . ?
C54 H59 0.9900 . ?
O18 N6 1.426(5) . ?
N6 C55 1.283(6) . ?
C55 C56 1.442(7) . ?
C55 H60 0.9500 . ?
C56 C57 1.396(6) . ?
C56 C61 1.415(7) . ?
C57 O19 1.309(5) . ?
C57 C58 1.426(7) . ?
C58 O20 1.305(5) . ?
C58 C59 1.388(6) . ?
C59 C60 1.433(6) . ?
C59 C62 1.436(7) . ?
C60 C61 1.352(7) . ?
C60 H61 0.9500 . ?
C61 H62 0.9500 . ?
C62 N7 1.299(6) . ?
C62 H63 0.9500 . ?
N7 O21 1.424(7) . ?
N7 O23 1.44(2) . ?
O21 C63 1.431(9) . ?
C63 C64 1.494(13) . ?
C63 H64 0.9900 . ?
C63 H65 0.9900 . ?
C64 O22 1.42(2) . ?
C64 H66 0.9900 . ?
C64 H67 0.9900 . ?
O22 N8 1.441(7) . ?
O23 C65 1.45(3) . ?
C65 C66 1.62(6) . ?
C65 H68 0.9900 . ?
C65 H69 0.9900 . ?
C66 O24 1.50(6) . ?
C66 H70 0.9900 . ?
C66 H71 0.9900 . ?
O24 N8 1.373(19) . ?
N8 C67 1.289(7) . ?
C67 C68 1.434(8) . ?
C67 H72 0.9500 . ?
C68 C69 1.408(7) . ?
C68 C73 1.422(7) . ?
C69 O25 1.309(6) . ?
C69 C70 1.409(8) . ?
C70 C71 1.363(8) . ?
C70 O26 1.378(7) . ?
C71 C72 1.395(8) . ?
C71 H73 0.9500 . ?
C72 C73 1.361(8) . ?
C72 H74 0.9500 . ?
C73 H75 0.9500 . ?
O26 C74 1.412(11) . ?
O26 C77 1.51(2) . ?
C74 C75 1.43(2) . ?
C74 H76 0.9900 . ?
C74 H77 0.9900 . ?
C75 C76 1.38(2) . ?
C75 H78 0.9500 . ?
C76 H79 0.9500 . ?
C76 H80 0.9500 . ?
C77 C78 1.27(3) . ?
C77 H81 0.9900 . ?
C77 H82 0.9900 . ?
C78 C79 1.455(18) . ?
C78 H83 0.9500 . ?
C79 H84 0.9500 . ?
C79 H85 0.9500 . ?
O27 C80 1.238(7) . ?
O28 C80 1.278(7) . ?
C80 C81 1.526(8) . ?
C81 H86 0.9800 . ?
C81 H87 0.9800 . ?
C81 H88 0.9800 . ?
O29 C82 1.241(7) . ?
O30 C82 1.276(6) . ?
C82 C83 1.508(8) . ?
C83 H89 0.9800 . ?
C83 H90 0.9800 . ?
C83 H91 0.9800 . ?
Cl1 C84 1.748(2) . ?
Cl2 C84 1.749(2) . ?
Cl3 C84 1.749(2) . ?
C84 H92 1.0000 . ?
Cl4 C85 1.750(2) . ?
Cl5 C85 1.752(2) . ?
Cl6 C85 1.752(2) . ?
C85 H93 1.0000 . ?
O31 C86 1.441(16) . ?
O31 H94 0.8400 . ?
C86 H95 0.9800 . ?
C86 H96 0.9800 . ?
C86 H97 0.9800 . ?
O32 C87 1.522(17) . ?
O32 H98 0.8400 . ?
C87 H99 0.9800 . ?
C87 H100 0.9800 . ?
C87 H101 0.9800 . ?

loop_
_geom_torsion_atom_site_label_1
_geom_torsion_atom_site_label_2
_geom_torsion_atom_site_label_3
_geom_torsion_atom_site_label_4
_geom_torsion
_geom_torsion_site_symmetry_1
_geom_torsion_site_symmetry_2
_geom_torsion_site_symmetry_3
_geom_torsion_site_symmetry_4
_geom_torsion_publ_flag
O6 Ca1 Zn1 O5 -8.69(17) . . . . ?
O1 Ca1 Zn1 O5 140.7(2) . . . . ?
O13 Ca1 Zn1 O5 70.50(18) . . . . ?
O11 Ca1 Zn1 O5 -110.69(18) . . . . ?
O9 Ca1 Zn1 O5 -41.1(3) . . . . ?
O2 Ca1 Zn1 O5 146.37(18) . . . . ?
O10 Ca1 Zn1 O5 -141.00(18) . . . . ?
Zn2 Ca1 Zn1 O5 -1.11(15) . . . . ?
O6 Ca1 Zn1 O12 109.90(14) . . . . ?
O1 Ca1 Zn1 O12 -100.7(2) . . . . ?
O13 Ca1 Zn1 O12 -170.91(15) . . . . ?
O11 Ca1 Zn1 O12 7.90(14) . . . . ?
O5 Ca1 Zn1 O12 118.59(19) . . . . ?
O9 Ca1 Zn1 O12 77.5(3) . . . . ?
O2 Ca1 Zn1 O12 -95.04(15) . . . . ?
O10 Ca1 Zn1 O12 -22.41(15) . . . . ?
Zn2 Ca1 Zn1 O12 117.48(12) . . . . ?
O6 Ca1 Zn1 O1 -149.43(19) . . . . ?
O13 Ca1 Zn1 O1 -70.23(19) . . . . ?
O11 Ca1 Zn1 O1 108.57(19) . . . . ?
O5 Ca1 Zn1 O1 -140.7(2) . . . . ?
O9 Ca1 Zn1 O1 178.2(3) . . . . ?
O2 Ca1 Zn1 O1 5.63(19) . . . . ?
O10 Ca1 Zn1 O1 78.27(19) . . . . ?
Zn2 Ca1 Zn1 O1 -141.84(17) . . . . ?
O6 Ca1 Zn1 N1 -130.59(19) . . . . ?
O1 Ca1 Zn1 N1 18.8(2) . . . . ?
O13 Ca1 Zn1 N1 -51.4(2) . . . . ?
O11 Ca1 Zn1 N1 127.41(19) . . . . ?
O5 Ca1 Zn1 N1 -121.9(2) . . . . ?
O9 Ca1 Zn1 N1 -162.9(3) . . . . ?
O2 Ca1 Zn1 N1 24.5(2) . . . . ?
O10 Ca1 Zn1 N1 97.1(2) . . . . ?
Zn2 Ca1 Zn1 N1 -123.00(17) . . . . ?
O6 Ca1 Zn1 N2 9.96(18) . . . . ?
O1 Ca1 Zn1 N2 159.4(2) . . . . ?
O13 Ca1 Zn1 N2 89.16(19) . . . . ?
O11 Ca1 Zn1 N2 -92.04(19) . . . . ?
O5 Ca1 Zn1 N2 18.7(2) . . . . ?
O9 Ca1 Zn1 N2 -22.4(3) . . . . ?
O2 Ca1 Zn1 N2 165.02(18) . . . . ?
O10 Ca1 Zn1 N2 -122.34(19) . . . . ?
Zn2 Ca1 Zn1 N2 17.55(17) . . . . ?
O1 Ca1 Zn2 O6 -62.2(2) . . . . ?
O13 Ca1 Zn2 O6 -109.18(18) . . . . ?
O11 Ca1 Zn2 O6 63.89(18) . . . . ?
O5 Ca1 Zn2 O6 -14.12(17) . . . . ?
O9 Ca1 Zn2 O6 143.7(2) . . . . ?
O2 Ca1 Zn2 O6 -153.48(19) . . . . ?
O10 Ca1 Zn2 O6 135.47(17) . . . . ?
Zn1 Ca1 Zn2 O6 -13.50(15) . . . . ?
O6 Ca1 Zn2 O14 108.33(19) . . . . ?
O1 Ca1 Zn2 O14 46.1(2) . . . . ?
O13 Ca1 Zn2 O14 -0.85(15) . . . . ?
O11 Ca1 Zn2 O14 172.22(15) . . . . ?
O5 Ca1 Zn2 O14 94.21(14) . . . . ?
O9 Ca1 Zn2 O14 -108.00(17) . . . . ?
O2 Ca1 Zn2 O14 -45.15(15) . . . . ?
O10 Ca1 Zn2 O14 -116.20(13) . . . . ?
Zn1 Ca1 Zn2 O14 94.83(12) . . . . ?
O6 Ca1 Zn2 O9 -143.7(2) . . . . ?
O1 Ca1 Zn2 O9 154.1(2) . . . . ?
O13 Ca1 Zn2 O9 107.15(17) . . . . ?
O11 Ca1 Zn2 O9 -79.78(17) . . . . ?
O5 Ca1 Zn2 O9 -157.79(16) . . . . ?
O2 Ca1 Zn2 O9 62.85(17) . . . . ?
O10 Ca1 Zn2 O9 -8.20(16) . . . . ?
Zn1 Ca1 Zn2 O9 -157.17(14) . . . . ?
O6 Ca1 Zn2 N4 -152.3(2) . . . . ?
O1 Ca1 Zn2 N4 145.5(2) . . . . ?
O13 Ca1 Zn2 N4 98.51(18) . . . . ?
O11 Ca1 Zn2 N4 -88.42(18) . . . . ?
O5 Ca1 Zn2 N4 -166.43(17) . . . . ?
O9 Ca1 Zn2 N4 -8.6(2) . . . . ?
O2 Ca1 Zn2 N4 54.21(19) . . . . ?
O10 Ca1 Zn2 N4 -16.85(17) . . . . ?
Zn1 Ca1 Zn2 N4 -165.81(15) . . . . ?
O6 Ca1 Zn2 N3 -10.2(2) . . . . ?
O1 Ca1 Zn2 N3 -72.4(2) . . . . ?
O13 Ca1 Zn2 N3 -119.34(17) . . . . ?
O11 Ca1 Zn2 N3 53.73(17) . . . . ?
O5 Ca1 Zn2 N3 -24.28(16) . . . . ?
O9 Ca1 Zn2 N3 133.51(19) . . . . ?
O2 Ca1 Zn2 N3 -163.64(17) . . . . ?
O10 Ca1 Zn2 N3 125.30(16) . . . . ?
Zn1 Ca1 Zn2 N3 -23.66(15) . . . . ?
C6 C1 C2 O1 -177.8(5) . . . . ?
C13 C1 C2 O1 -1.4(8) . . . . ?
C6 C1 C2 C3 -1.5(8) . . . . ?
C13 C1 C2 C3 174.9(5) . . . . ?
O1 C2 C3 C4 -179.8(5) . . . . ?
C1 C2 C3 C4 3.6(8) . . . . ?
O1 C2 C3 O2 -0.9(7) . . . . ?
C1 C2 C3 O2 -177.5(5) . . . . ?
O2 C3 C4 C5 178.1(6) . . . . ?
C2 C3 C4 C5 -3.2(10) . . . . ?
C3 C4 C5 C6 0.6(10) . . . . ?
C4 C5 C6 C1 1.5(10) . . . . ?
C2 C1 C6 C5 -1.0(8) . . . . ?
C13 C1 C6 C5 -177.6(6) . . . . ?
C1 C2 O1 Zn1 -6.6(8) . . . . ?
C3 C2 O1 Zn1 177.1(4) . . . . ?
C1 C2 O1 Ca1 161.2(4) . . . . ?
C3 C2 O1 Ca1 -15.1(7) . . . . ?
O5 Zn1 O1 C2 143.6(5) . . . . ?
O12 Zn1 O1 C2 -108.1(5) . . . . ?
N1 Zn1 O1 C2 4.8(5) . . . . ?
N2 Zn1 O1 C2 101.9(6) . . . . ?
Ca1 Zn1 O1 C2 170.1(5) . . . . ?
O5 Zn1 O1 Ca1 -26.50(15) . . . . ?
O12 Zn1 O1 Ca1 81.84(16) . . . . ?
N1 Zn1 O1 Ca1 -165.29(18) . . . . ?
N2 Zn1 O1 Ca1 -68.2(5) . . . . ?
O6 Ca1 O1 C2 -131.5(4) . . . . ?
O13 Ca1 O1 C2 -52.4(4) . . . . ?
O11 Ca1 O1 C2 131.2(4) . . . . ?
O5 Ca1 O1 C2 -147.9(4) . . . . ?
O9 Ca1 O1 C2 11.8(8) . . . . ?
O2 Ca1 O1 C2 15.8(4) . . . . ?
O10 Ca1 O1 C2 67.6(4) . . . . ?
Zn2 Ca1 O1 C2 -93.2(4) . . . . ?
Zn1 Ca1 O1 C2 -170.6(5) . . . . ?
O6 Ca1 O1 Zn1 39.1(2) . . . . ?
O13 Ca1 O1 Zn1 118.19(16) . . . . ?
O11 Ca1 O1 Zn1 -58.20(15) . . . . ?
O5 Ca1 O1 Zn1 22.71(13) . . . . ?
O9 Ca1 O1 Zn1 -177.6(4) . . . . ?
O2 Ca1 O1 Zn1 -173.6(2) . . . . ?
O10 Ca1 O1 Zn1 -121.79(15) . . . . ?
Zn2 Ca1 O1 Zn1 77.4(2) . . . . ?
C4 C3 O2 C7 -5.1(13) . . . . ?
C2 C3 O2 C7 176.0(12) . . . . ?
C4 C3 O2 C10 -25.7(14) . . . . ?
C2 C3 O2 C10 155.4(12) . . . . ?
C4 C3 O2 Ca1 -167.5(5) . . . . ?
C2 C3 O2 Ca1 13.7(6) . . . . ?
O6 Ca1 O2 C3 100.4(4) . . . . ?
O1 Ca1 O2 C3 -14.6(4) . . . . ?
O13 Ca1 O2 C3 92.0(4) . . . . ?
O11 Ca1 O2 C3 -79.8(4) . . . . ?
O5 Ca1 O2 C3 3.2(4) . . . . ?
O9 Ca1 O2 C3 164.3(4) . . . . ?
O10 Ca1 O2 C3 -145.2(4) . . . . ?
Zn2 Ca1 O2 C3 132.1(3) . . . . ?
Zn1 Ca1 O2 C3 -18.4(4) . . . . ?
O6 Ca1 O2 C7 -60.2(13) . . . . ?
O1 Ca1 O2 C7 -175.2(13) . . . . ?
O13 Ca1 O2 C7 -68.6(12) . . . . ?
O11 Ca1 O2 C7 119.6(12) . . . . ?
O5 Ca1 O2 C7 -157.4(12) . . . . ?
O9 Ca1 O2 C7 3.7(12) . . . . ?
O10 Ca1 O2 C7 54.2(12) . . . . ?
Zn2 Ca1 O2 C7 -28.5(13) . . . . ?
Zn1 Ca1 O2 C7 -179.0(12) . . . . ?
O6 Ca1 O2 C10 -43.7(11) . . . . ?
O1 Ca1 O2 C10 -158.7(11) . . . . ?
O13 Ca1 O2 C10 -52.1(11) . . . . ?
O11 Ca1 O2 C10 136.1(11) . . . . ?
O5 Ca1 O2 C10 -140.9(11) . . . . ?
O9 Ca1 O2 C10 20.2(11) . . . . ?
O10 Ca1 O2 C10 70.7(11) . . . . ?
Zn2 Ca1 O2 C10 -12.0(11) . . . . ?
Zn1 Ca1 O2 C10 -162.5(11) . . . . ?
C3 O2 C7 C8 79(3) . . . . ?
C10 O2 C7 C8 -175(7) . . . . ?
Ca1 O2 C7 C8 -120(2) . . . . ?
O2 C7 C8 C9 -2(4) . . . . ?
C3 O2 C10 C11 93.4(15) . . . . ?
C7 O2 C10 C11 10(4) . . . . ?
Ca1 O2 C10 C11 -122.9(11) . . . . ?
O2 C10 C11 C12 -13(3) . . . . ?
C6 C1 C13 N1 -172.1(5) . . . . ?
C2 C1 C13 N1 11.4(9) . . . . ?
C1 C13 N1 O3 -173.3(5) . . . . ?
C1 C13 N1 Zn1 -12.6(8) . . . . ?
O5 Zn1 N1 C13 -68.5(6) . . . . ?
O12 Zn1 N1 C13 100.9(5) . . . . ?
O1 Zn1 N1 C13 4.7(5) . . . . ?
N2 Zn1 N1 C13 -158.1(5) . . . . ?
Ca1 Zn1 N1 C13 -8.1(6) . . . . ?
O5 Zn1 N1 O3 90.5(4) . . . . ?
O12 Zn1 N1 O3 -100.1(4) . . . . ?
O1 Zn1 N1 O3 163.7(4) . . . . ?
N2 Zn1 N1 O3 0.9(4) . . . . ?
Ca1 Zn1 N1 O3 150.9(3) . . . . ?
C13 N1 O3 C14 -124.1(5) . . . . ?
Zn1 N1 O3 C14 73.2(5) . . . . ?
N1 O3 C14 C15 -60.0(7) . . . . ?
O3 C14 C15 O4 -54.3(7) . . . . ?
C14 C15 O4 N2 91.6(5) . . . . ?
C15 O4 N2 C16 167.4(5) . . . . ?
C15 O4 N2 Zn1 -7.5(5) . . . . ?
O5 Zn1 N2 C16 3.0(5) . . . . ?
O12 Zn1 N2 C16 -105.8(5) . . . . ?
O1 Zn1 N2 C16 44.2(8) . . . . ?
N1 Zn1 N2 C16 140.0(5) . . . . ?
Ca1 Zn1 N2 C16 -9.9(5) . . . . ?
O5 Zn1 N2 O4 177.1(4) . . . . ?
O12 Zn1 N2 O4 68.3(4) . . . . ?
O1 Zn1 N2 O4 -141.7(4) . . . . ?
N1 Zn1 N2 O4 -45.9(4) . . . . ?
Ca1 Zn1 N2 O4 164.2(3) . . . . ?
O4 N2 C16 C17 -175.2(5) . . . . ?
Zn1 N2 C16 C17 -0.4(8) . . . . ?
N2 C16 C17 C18 1.0(8) . . . . ?
N2 C16 C17 C22 174.7(5) . . . . ?
C22 C17 C18 O5 179.8(5) . . . . ?
C16 C17 C18 O5 -6.5(8) . . . . ?
C22 C17 C18 C19 -3.7(7) . . . . ?
C16 C17 C18 C19 170.0(4) . . . . ?
O5 C18 C19 O6 4.1(6) . . . . ?
C17 C18 C19 O6 -172.8(4) . . . . ?
O5 C18 C19 C20 -179.2(4) . . . . ?
C17 C18 C19 C20 3.9(7) . . . . ?
O6 C19 C20 C21 174.9(4) . . . . ?
C18 C19 C20 C21 -1.5(7) . . . . ?
O6 C19 C20 C23 -0.8(7) . . . . ?
C18 C19 C20 C23 -177.2(4) . . . . ?
C19 C20 C21 C22 -1.1(7) . . . . ?
C23 C20 C21 C22 174.7(5) . . . . ?
C20 C21 C22 C17 1.3(8) . . . . ?
C18 C17 C22 C21 1.1(8) . . . . ?
C16 C17 C22 C21 -172.8(5) . . . . ?
C17 C18 O5 Zn1 11.9(7) . . . . ?
C19 C18 O5 Zn1 -164.8(3) . . . . ?
C17 C18 O5 Ca1 165.3(4) . . . . ?
C19 C18 O5 Ca1 -11.3(5) . . . . ?
O12 Zn1 O5 C18 88.6(4) . . . . ?
O1 Zn1 O5 C18 -177.2(4) . . . . ?
N1 Zn1 O5 C18 -101.8(5) . . . . ?
N2 Zn1 O5 C18 -8.6(4) . . . . ?
Ca1 Zn1 O5 C18 156.9(5) . . . . ?
O12 Zn1 O5 Ca1 -68.31(17) . . . . ?
O1 Zn1 O5 Ca1 25.94(15) . . . . ?
N1 Zn1 O5 Ca1 101.3(2) . . . . ?
N2 Zn1 O5 Ca1 -165.47(17) . . . . ?
O6 Ca1 O5 C18 10.1(3) . . . . ?
O1 Ca1 O5 C18 175.5(4) . . . . ?
O13 Ca1 O5 C18 82.0(4) . . . . ?
O11 Ca1 O5 C18 -103.2(4) . . . . ?
O9 Ca1 O5 C18 2.3(4) . . . . ?
O2 Ca1 O5 C18 158.2(3) . . . . ?
O10 Ca1 O5 C18 -90.5(4) . . . . ?
Zn2 Ca1 O5 C18 18.8(3) . . . . ?
Zn1 Ca1 O5 C18 -160.3(4) . . . . ?
O6 Ca1 O5 Zn1 170.38(19) . . . . ?
O1 Ca1 O5 Zn1 -24.18(14) . . . . ?
O13 Ca1 O5 Zn1 -117.72(15) . . . . ?
O11 Ca1 O5 Zn1 57.09(15) . . . . ?
O9 Ca1 O5 Zn1 162.61(13) . . . . ?
O2 Ca1 O5 Zn1 -41.5(2) . . . . ?
O10 Ca1 O5 Zn1 69.8(2) . . . . ?
Zn2 Ca1 O5 Zn1 179.15(12) . . . . ?
C20 C19 O6 Zn2 19.0(7) . . . . ?
C18 C19 O6 Zn2 -164.5(3) . . . . ?
C20 C19 O6 Ca1 -171.2(3) . . . . ?
C18 C19 O6 Ca1 5.4(6) . . . . ?
O14 Zn2 O6 C19 96.2(4) . . . . ?
O9 Zn2 O6 C19 -163.6(4) . . . . ?
N4 Zn2 O6 C19 -102.4(6) . . . . ?
N3 Zn2 O6 C19 -16.8(4) . . . . ?
Ca1 Zn2 O6 C19 171.4(5) . . . . ?
O14 Zn2 O6 Ca1 -75.19(16) . . . . ?
O9 Zn2 O6 Ca1 25.07(14) . . . . ?
N4 Zn2 O6 Ca1 86.2(4) . . . . ?
N3 Zn2 O6 Ca1 171.88(16) . . . . ?
O1 Ca1 O6 C19 -24.4(4) . . . . ?
O13 Ca1 O6 C19 -113.1(4) . . . . ?
O11 Ca1 O6 C19 58.8(4) . . . . ?
O5 Ca1 O6 C19 -7.9(3) . . . . ?
O9 Ca1 O6 C19 165.5(4) . . . . ?
O2 Ca1 O6 C19 -121.4(4) . . . . ?
O10 Ca1 O6 C19 135.8(3) . . . . ?
Zn2 Ca1 O6 C19 -172.2(4) . . . . ?
Zn1 Ca1 O6 C19 -2.6(4) . . . . ?
O1 Ca1 O6 Zn2 147.86(14) . . . . ?
O13 Ca1 O6 Zn2 59.19(14) . . . . ?
O11 Ca1 O6 Zn2 -128.91(14) . . . . ?
O5 Ca1 O6 Zn2 164.36(19) . . . . ?
O9 Ca1 O6 Zn2 -22.22(13) . . . . ?
O2 Ca1 O6 Zn2 50.9(3) . . . . ?
O10 Ca1 O6 Zn2 -51.96(18) . . . . ?
Zn1 Ca1 O6 Zn2 169.69(12) . . . . ?
C19 C20 C23 N3 -14.5(7) . . . . ?
C21 C20 C23 N3 169.8(5) . . . . ?
C20 C23 N3 O7 173.4(4) . . . . ?
C20 C23 N3 Zn2 11.8(7) . . . . ?
O6 Zn2 N3 C23 1.5(4) . . . . ?
O14 Zn2 N3 C23 -98.5(4) . . . . ?
O9 Zn2 N3 C23 70.7(5) . . . . ?
N4 Zn2 N3 C23 161.5(4) . . . . ?
Ca1 Zn2 N3 C23 8.3(5) . . . . ?
O6 Zn2 N3 O7 -158.6(3) . . . . ?
O14 Zn2 N3 O7 101.4(3) . . . . ?
O9 Zn2 N3 O7 -89.3(4) . . . . ?
N4 Zn2 N3 O7 1.4(3) . . . . ?
Ca1 Zn2 N3 O7 -151.7(2) . . . . ?
C23 N3 O7 C24 120.4(4) . . . . ?
Zn2 N3 O7 C24 -76.2(4) . . . . ?
N3 O7 C24 C25 59.3(5) . . . . ?
O7 C24 C25 O8 53.8(5) . . . . ?
C24 C25 O8 N4 -91.7(4) . . . . ?
C25 O8 N4 C26 -175.2(4) . . . . ?
C25 O8 N4 Zn2 5.7(5) . . . . ?
O6 Zn2 N4 C26 -48.8(7) . . . . ?
O14 Zn2 N4 C26 112.8(4) . . . . ?
O9 Zn2 N4 C26 11.5(4) . . . . ?
N3 Zn2 N4 C26 -133.1(4) . . . . ?
Ca1 Zn2 N4 C26 17.6(5) . . . . ?
O6 Zn2 N4 O8 130.1(4) . . . . ?
O14 Zn2 N4 O8 -68.3(3) . . . . ?
O9 Zn2 N4 O8 -169.6(3) . . . . ?
N3 Zn2 N4 O8 45.9(3) . . . . ?
Ca1 Zn2 N4 O8 -163.5(3) . . . . ?
O8 N4 C26 C27 177.9(4) . . . . ?
Zn2 N4 C26 C27 -3.0(7) . . . . ?
N4 C26 C27 C32 174.2(5) . . . . ?
N4 C26 C27 C28 -7.3(8) . . . . ?
C32 C27 C28 O9 -178.6(5) . . . . ?
C26 C27 C28 O9 2.8(8) . . . . ?
C32 C27 C28 C29 1.0(7) . . . . ?
C26 C27 C28 C29 -177.6(4) . . . . ?
O9 C28 C29 C30 -179.9(5) . . . . ?
C27 C28 C29 C30 0.5(8) . . . . ?
O9 C28 C29 O10 -0.3(6) . . . . ?
C27 C28 C29 O10 -179.9(4) . . . . ?
O10 C29 C30 C31 178.5(5) . . . . ?
C28 C29 C30 C31 -1.9(8) . . . . ?
C29 C30 C31 C32 1.9(9) . . . . ?
C30 C31 C32 C27 -0.5(8) . . . . ?
C28 C27 C32 C31 -0.9(8) . . . . ?
C26 C27 C32 C31 177.7(5) . . . . ?
C27 C28 O9 Zn2 12.0(7) . . . . ?
C29 C28 O9 Zn2 -167.6(3) . . . . ?
C27 C28 O9 Ca1 179.3(3) . . . . ?
C29 C28 O9 Ca1 -0.3(6) . . . . ?
O6 Zn2 O9 C28 146.5(4) . . . . ?
O14 Zn2 O9 C28 -113.7(4) . . . . ?
N4 Zn2 O9 C28 -16.0(4) . . . . ?
N3 Zn2 O9 C28 76.4(5) . . . . ?
Ca1 Zn2 O9 C28 170.3(5) . . . . ?
O6 Zn2 O9 Ca1 -23.78(13) . . . . ?
O14 Zn2 O9 Ca1 75.96(15) . . . . ?
N4 Zn2 O9 Ca1 173.66(15) . . . . ?
N3 Zn2 O9 Ca1 -93.9(2) . . . . ?
O6 Ca1 O9 C28 -148.6(4) . . . . ?
O1 Ca1 O9 C28 63.0(7) . . . . ?
O13 Ca1 O9 C28 129.5(4) . . . . ?
O11 Ca1 O9 C28 -52.2(4) . . . . ?
O5 Ca1 O9 C28 -141.0(4) . . . . ?
O2 Ca1 O9 C28 59.4(4) . . . . ?
O10 Ca1 O9 C28 0.4(4) . . . . ?
Zn2 Ca1 O9 C28 -170.0(5) . . . . ?
Zn1 Ca1 O9 C28 -113.0(4) . . . . ?
O6 Ca1 O9 Zn2 21.37(12) . . . . ?
O1 Ca1 O9 Zn2 -127.0(5) . . . . ?
O13 Ca1 O9 Zn2 -60.43(14) . . . . ?
O11 Ca1 O9 Zn2 117.79(14) . . . . ?
O5 Ca1 O9 Zn2 29.0(2) . . . . ?
O2 Ca1 O9 Zn2 -130.59(14) . . . . ?
O10 Ca1 O9 Zn2 170.44(18) . . . . ?
Zn1 Ca1 O9 Zn2 57.0(3) . . . . ?
C30 C29 O10 C33 -15.2(7) . . . . ?
C28 C29 O10 C33 165.2(4) . . . . ?
C30 C29 O10 Ca1 -179.8(4) . . . . ?
C28 C29 O10 Ca1 0.6(5) . . . . ?
O6 Ca1 O10 C29 31.4(4) . . . . ?
O1 Ca1 O10 C29 -165.8(3) . . . . ?
O13 Ca1 O10 C29 -56.6(4) . . . . ?
O11 Ca1 O10 C29 128.1(3) . . . . ?
O5 Ca1 O10 C29 115.1(3) . . . . ?
O9 Ca1 O10 C29 -0.5(3) . . . . ?
O2 Ca1 O10 C29 -119.3(3) . . . . ?
Zn2 Ca1 O10 C29 5.1(3) . . . . ?
Zn1 Ca1 O10 C29 155.6(3) . . . . ?
O6 Ca1 O10 C33 -132.1(4) . . . . ?
O1 Ca1 O10 C33 30.7(4) . . . . ?
O13 Ca1 O10 C33 139.8(4) . . . . ?
O11 Ca1 O10 C33 -35.4(4) . . . . ?
O5 Ca1 O10 C33 -48.4(5) . . . . ?
O9 Ca1 O10 C33 -164.0(4) . . . . ?
O2 Ca1 O10 C33 77.2(4) . . . . ?
Zn2 Ca1 O10 C33 -158.5(4) . . . . ?
Zn1 Ca1 O10 C33 -7.9(4) . . . . ?
C29 O10 C33 C34 -63.6(6) . . . . ?
Ca1 O10 C33 C34 100.4(4) . . . . ?
O10 C33 C34 C35 134.6(6) . . . . ?
O6 Ca1 O11 C36 -105.4(6) . . . . ?
O1 Ca1 O11 C36 19.8(5) . . . . ?
O5 Ca1 O11 C36 -47.2(5) . . . . ?
O9 Ca1 O11 C36 -174.4(5) . . . . ?
O2 Ca1 O11 C36 74.7(6) . . . . ?
O10 Ca1 O11 C36 139.9(6) . . . . ?
Zn2 Ca1 O11 C36 -136.6(5) . . . . ?
Zn1 Ca1 O11 C36 -15.1(5) . . . . ?
O5 Zn1 O12 C36 32.0(4) . . . . ?
O1 Zn1 O12 C36 -50.9(4) . . . . ?
N1 Zn1 O12 C36 -140.4(4) . . . . ?
N2 Zn1 O12 C36 120.5(4) . . . . ?
Ca1 Zn1 O12 C36 -8.4(4) . . . . ?
Zn1 O12 C36 O11 2.1(8) . . . . ?
Zn1 O12 C36 C37 -177.3(4) . . . . ?
Ca1 O11 C36 O12 14.6(10) . . . . ?
Ca1 O11 C36 C37 -166.0(5) . . . . ?
O6 Ca1 O13 C38 -38.1(6) . . . . ?
O1 Ca1 O13 C38 -164.4(6) . . . . ?
O5 Ca1 O13 C38 -99.1(6) . . . . ?
O9 Ca1 O13 C38 29.6(6) . . . . ?
O2 Ca1 O13 C38 137.8(6) . . . . ?
O10 Ca1 O13 C38 76.5(6) . . . . ?
Zn2 Ca1 O13 C38 -5.2(6) . . . . ?
Zn1 Ca1 O13 C38 -130.7(6) . . . . ?
O6 Zn2 O14 C38 46.4(4) . . . . ?
O9 Zn2 O14 C38 -37.7(4) . . . . ?
N4 Zn2 O14 C38 -127.3(4) . . . . ?
N3 Zn2 O14 C38 135.9(4) . . . . ?
Ca1 Zn2 O14 C38 5.7(4) . . . . ?
Ca1 O13 C38 O14 11.9(10) . . . . ?
Ca1 O13 C38 C39 -166.9(5) . . . . ?
Zn2 O14 C38 O13 -11.1(8) . . . . ?
Zn2 O14 C38 C39 167.8(5) . . . . ?
O20 Ca2 Zn3 O19 -11.80(16) . . . . ?
O15 Ca2 Zn3 O19 140.0(2) . . . . ?
O25 Ca2 Zn3 O19 -50.3(3) . . . . ?
O29 Ca2 Zn3 O19 65.76(16) . . . . ?
O27 Ca2 Zn3 O19 -108.27(17) . . . . ?
O26 Ca2 Zn3 O19 -143.57(19) . . . . ?
O16 Ca2 Zn3 O19 144.11(18) . . . . ?
Zn4 Ca2 Zn3 O19 -4.15(14) . . . . ?
O20 Ca2 Zn3 O28 106.02(14) . . . . ?
O15 Ca2 Zn3 O28 -102.2(2) . . . . ?
O25 Ca2 Zn3 O28 67.5(3) . . . . ?
O29 Ca2 Zn3 O28 -176.42(14) . . . . ?
O27 Ca2 Zn3 O28 9.56(15) . . . . ?
O19 Ca2 Zn3 O28 117.83(17) . . . . ?
O26 Ca2 Zn3 O28 -25.74(17) . . . . ?
O16 Ca2 Zn3 O28 -98.06(16) . . . . ?
Zn4 Ca2 Zn3 O28 113.68(12) . . . . ?
O20 Ca2 Zn3 N5 -134.85(18) . . . . ?
O15 Ca2 Zn3 N5 16.9(2) . . . . ?
O25 Ca2 Zn3 N5 -173.4(3) . . . . ?
O29 Ca2 Zn3 N5 -57.28(18) . . . . ?
O27 Ca2 Zn3 N5 128.69(19) . . . . ?
O19 Ca2 Zn3 N5 -123.0(2) . . . . ?
O26 Ca2 Zn3 N5 93.4(2) . . . . ?
O16 Ca2 Zn3 N5 21.07(19) . . . . ?
Zn4 Ca2 Zn3 N5 -127.19(15) . . . . ?
O20 Ca2 Zn3 O15 -151.78(19) . . . . ?
O25 Ca2 Zn3 O15 169.7(3) . . . . ?
O29 Ca2 Zn3 O15 -74.22(19) . . . . ?
O27 Ca2 Zn3 O15 111.8(2) . . . . ?
O19 Ca2 Zn3 O15 -140.0(2) . . . . ?
O26 Ca2 Zn3 O15 76.4(2) . . . . ?
O16 Ca2 Zn3 O15 4.1(2) . . . . ?
Zn4 Ca2 Zn3 O15 -144.13(17) . . . . ?
O20 Ca2 Zn3 N6 6.63(17) . . . . ?
O15 Ca2 Zn3 N6 158.4(2) . . . . ?
O25 Ca2 Zn3 N6 -31.9(3) . . . . ?
O29 Ca2 Zn3 N6 84.19(17) . . . . ?
O27 Ca2 Zn3 N6 -89.83(17) . . . . ?
O19 Ca2 Zn3 N6 18.43(19) . . . . ?
O26 Ca2 Zn3 N6 -125.14(18) . . . . ?
O16 Ca2 Zn3 N6 162.54(18) . . . . ?
Zn4 Ca2 Zn3 N6 14.28(15) . . . . ?
O15 Ca2 Zn4 O20 -65.8(3) . . . . ?
O25 Ca2 Zn4 O20 141.7(2) . . . . ?
O29 Ca2 Zn4 O20 -104.57(19) . . . . ?
O27 Ca2 Zn4 O20 62.23(19) . . . . ?
O19 Ca2 Zn4 O20 -15.78(17) . . . . ?
O26 Ca2 Zn4 O20 133.0(2) . . . . ?
O16 Ca2 Zn4 O20 -155.6(2) . . . . ?
Zn3 Ca2 Zn4 O20 -13.42(16) . . . . ?
O20 Ca2 Zn4 O30 107.22(19) . . . . ?
O15 Ca2 Zn4 O30 41.4(2) . . . . ?
O25 Ca2 Zn4 O30 -111.09(19) . . . . ?
O29 Ca2 Zn4 O30 2.64(14) . . . . ?
O27 Ca2 Zn4 O30 169.45(15) . . . . ?
O19 Ca2 Zn4 O30 91.43(13) . . . . ?
O26 Ca2 Zn4 O30 -119.80(16) . . . . ?
O16 Ca2 Zn4 O30 -48.40(17) . . . . ?
Zn3 Ca2 Zn4 O30 93.80(11) . . . . ?
O20 Ca2 Zn4 O25 -141.7(2) . . . . ?
O15 Ca2 Zn4 O25 152.5(3) . . . . ?
O29 Ca2 Zn4 O25 113.74(18) . . . . ?
O27 Ca2 Zn4 O25 -79.46(19) . . . . ?
O19 Ca2 Zn4 O25 -157.47(18) . . . . ?
O26 Ca2 Zn4 O25 -8.71(19) . . . . ?
O16 Ca2 Zn4 O25 62.7(2) . . . . ?
Zn3 Ca2 Zn4 O25 -155.11(17) . . . . ?
O20 Ca2 Zn4 N8 -153.3(2) . . . . ?
O15 Ca2 Zn4 N8 140.9(3) . . . . ?
O25 Ca2 Zn4 N8 -11.6(2) . . . . ?
O29 Ca2 Zn4 N8 102.2(2) . . . . ?
O27 Ca2 Zn4 N8 -91.0(2) . . . . ?
O19 Ca2 Zn4 N8 -169.05(19) . . . . ?
O26 Ca2 Zn4 N8 -20.3(2) . . . . ?
O16 Ca2 Zn4 N8 51.1(2) . . . . ?
Zn3 Ca2 Zn4 N8 -166.68(18) . . . . ?
O20 Ca2 Zn4 N7 -6.7(2) . . . . ?
O15 Ca2 Zn4 N7 -72.5(3) . . . . ?
O25 Ca2 Zn4 N7 135.0(2) . . . . ?
O29 Ca2 Zn4 N7 -111.27(17) . . . . ?
O27 Ca2 Zn4 N7 55.54(18) . . . . ?
O19 Ca2 Zn4 N7 -22.48(17) . . . . ?
O26 Ca2 Zn4 N7 126.29(18) . . . . ?
O16 Ca2 Zn4 N7 -162.31(19) . . . . ?
Zn3 Ca2 Zn4 N7 -20.11(15) . . . . ?
C45 C40 C41 O15 -179.3(5) . . . . ?
C52 C40 C41 O15 -4.0(7) . . . . ?
C45 C40 C41 C42 -2.2(7) . . . . ?
C52 C40 C41 C42 173.0(4) . . . . ?
O15 C41 C42 C43 -177.5(5) . . . . ?
C40 C41 C42 C43 5.3(8) . . . . ?
O15 C41 C42 O16 1.7(7) . . . . ?
C40 C41 C42 O16 -175.5(5) . . . . ?
O16 C42 C43 C44 176.6(5) . . . . ?
C41 C42 C43 C44 -4.3(8) . . . . ?
C42 C43 C44 C45 0.1(8) . . . . ?
C43 C44 C45 C40 2.9(8) . . . . ?
C41 C40 C45 C44 -1.7(7) . . . . ?
C52 C40 C45 C44 -177.3(5) . . . . ?
C40 C41 O15 Zn3 -7.1(7) . . . . ?
C42 C41 O15 Zn3 175.9(4) . . . . ?
C40 C41 O15 Ca2 165.8(3) . . . . ?
C42 C41 O15 Ca2 -11.2(7) . . . . ?
O19 Zn3 O15 C41 147.2(4) . . . . ?
O28 Zn3 O15 C41 -104.2(4) . . . . ?
N5 Zn3 O15 C41 7.5(4) . . . . ?
N6 Zn3 O15 C41 105.1(6) . . . . ?
Ca2 Zn3 O15 C41 174.4(5) . . . . ?
O19 Zn3 O15 Ca2 -27.16(15) . . . . ?
O28 Zn3 O15 Ca2 81.45(17) . . . . ?
N5 Zn3 O15 Ca2 -166.86(17) . . . . ?
N6 Zn3 O15 Ca2 -69.3(5) . . . . ?
O20 Ca2 O15 C41 -137.2(4) . . . . ?
O25 Ca2 O15 C41 17.5(8) . . . . ?
O29 Ca2 O15 C41 -61.0(4) . . . . ?
O27 Ca2 O15 C41 129.6(4) . . . . ?
O19 Ca2 O15 C41 -151.1(4) . . . . ?
O26 Ca2 O15 C41 65.3(4) . . . . ?
O16 Ca2 O15 C41 10.1(4) . . . . ?
Zn3 Ca2 O15 C41 -174.6(5) . . . . ?
Zn4 Ca2 O15 C41 -95.0(4) . . . . ?
O20 Ca2 O15 Zn3 37.3(2) . . . . ?
O25 Ca2 O15 Zn3 -168.0(4) . . . . ?
O29 Ca2 O15 Zn3 113.60(16) . . . . ?
O27 Ca2 O15 Zn3 -55.84(15) . . . . ?
O19 Ca2 O15 Zn3 23.41(13) . . . . ?
O26 Ca2 O15 Zn3 -120.14(17) . . . . ?
O16 Ca2 O15 Zn3 -175.4(2) . . . . ?
Zn4 Ca2 O15 Zn3 79.5(3) . . . . ?
C43 C42 O16 C49 12.9(13) . . . . ?
C41 C42 O16 C49 -166.2(10) . . . . ?
C43 C42 O16 C46 -18.4(9) . . . . ?
C41 C42 O16 C46 162.4(6) . . . . ?
C43 C42 O16 Ca2 -174.7(4) . . . . ?
C41 C42 O16 Ca2 6.1(6) . . . . ?
O20 Ca2 O16 C42 113.4(4) . . . . ?
O15 Ca2 O16 C42 -7.9(4) . . . . ?
O25 Ca2 O16 C42 174.3(4) . . . . ?
O29 Ca2 O16 C42 96.8(4) . . . . ?
O27 Ca2 O16 C42 -72.5(4) . . . . ?
O19 Ca2 O16 C42 13.1(5) . . . . ?
O26 Ca2 O16 C42 -132.2(4) . . . . ?
Zn3 Ca2 O16 C42 -10.7(4) . . . . ?
Zn4 Ca2 O16 C42 142.1(4) . . . . ?
O20 Ca2 O16 C49 -73.8(10) . . . . ?
O15 Ca2 O16 C49 165.0(9) . . . . ?
O25 Ca2 O16 C49 -12.8(9) . . . . ?
O29 Ca2 O16 C49 -90.4(9) . . . . ?
O27 Ca2 O16 C49 100.4(9) . . . . ?
O19 Ca2 O16 C49 -174.1(9) . . . . ?
O26 Ca2 O16 C49 40.7(9) . . . . ?
Zn3 Ca2 O16 C49 162.2(9) . . . . ?
Zn4 Ca2 O16 C49 -45.0(9) . . . . ?
O20 Ca2 O16 C46 -37.2(8) . . . . ?
O15 Ca2 O16 C46 -158.5(7) . . . . ?
O25 Ca2 O16 C46 23.7(7) . . . . ?
O29 Ca2 O16 C46 -53.8(7) . . . . ?
O27 Ca2 O16 C46 136.9(7) . . . . ?
O19 Ca2 O16 C46 -137.6(7) . . . . ?
O26 Ca2 O16 C46 77.2(7) . . . . ?
Zn3 Ca2 O16 C46 -161.3(7) . . . . ?
Zn4 Ca2 O16 C46 -8.5(7) . . . . ?
C42 O16 C46 C47 -158.2(9) . . . . ?
C49 O16 C46 C47 75.7(16) . . . . ?
Ca2 O16 C46 C47 -6.1(14) . . . . ?
O16 C46 C47 C48 134.9(12) . . . . ?
C42 O16 C49 C50 -94.9(13) . . . . ?
C46 O16 C49 C50 -26.2(13) . . . . ?
Ca2 O16 C49 C50 92.9(14) . . . . ?
O16 C49 C50 C51 -116.6(16) . . . . ?
C41 C40 C52 N5 13.7(7) . . . . ?
C45 C40 C52 N5 -170.8(5) . . . . ?
C40 C52 N5 O17 -174.0(4) . . . . ?
C40 C52 N5 Zn3 -11.4(7) . . . . ?
O19 Zn3 N5 C52 -71.7(5) . . . . ?
O28 Zn3 N5 C52 99.8(4) . . . . ?
O15 Zn3 N5 C52 1.7(4) . . . . ?
N6 Zn3 N5 C52 -160.4(4) . . . . ?
Ca2 Zn3 N5 C52 -9.9(5) . . . . ?
O19 Zn3 N5 O17 89.5(3) . . . . ?
O28 Zn3 N5 O17 -99.0(3) . . . . ?
O15 Zn3 N5 O17 162.8(3) . . . . ?
N6 Zn3 N5 O17 0.7(3) . . . . ?
Ca2 Zn3 N5 O17 151.3(2) . . . . ?
C52 N5 O17 C53 -121.0(4) . . . . ?
Zn3 N5 O17 C53 74.6(4) . . . . ?
N5 O17 C53 C54 -62.3(6) . . . . ?
O17 C53 C54 O18 -52.1(6) . . . . ?
C53 C54 O18 N6 93.9(5) . . . . ?
C54 O18 N6 C55 162.1(4) . . . . ?
C54 O18 N6 Zn3 -12.0(5) . . . . ?
O19 Zn3 N6 C55 5.9(4) . . . . ?
O28 Zn3 N6 C55 -103.3(4) . . . . ?
N5 Zn3 N6 C55 143.9(4) . . . . ?
O15 Zn3 N6 C55 47.6(7) . . . . ?
Ca2 Zn3 N6 C55 -7.0(5) . . . . ?
O19 Zn3 N6 O18 178.9(3) . . . . ?
O28 Zn3 N6 O18 69.8(3) . . . . ?
N5 Zn3 N6 O18 -43.1(3) . . . . ?
O15 Zn3 N6 O18 -139.3(4) . . . . ?
Ca2 Zn3 N6 O18 166.1(2) . . . . ?
O18 N6 C55 C56 -176.0(4) . . . . ?
Zn3 N6 C55 C56 -2.2(7) . . . . ?
N6 C55 C56 C57 1.5(7) . . . . ?
N6 C55 C56 C61 174.8(5) . . . . ?
C61 C56 C57 O19 178.6(4) . . . . ?
C55 C56 C57 O19 -8.2(7) . . . . ?
C61 C56 C57 C58 -3.7(7) . . . . ?
C55 C56 C57 C58 169.6(4) . . . . ?
O19 C57 C58 O20 6.7(6) . . . . ?
C56 C57 C58 O20 -171.3(4) . . . . ?
O19 C57 C58 C59 -176.9(4) . . . . ?
C56 C57 C58 C59 5.1(7) . . . . ?
O20 C58 C59 C60 173.1(4) . . . . ?
C57 C58 C59 C60 -2.9(7) . . . . ?
O20 C58 C59 C62 -3.6(7) . . . . ?
C57 C58 C59 C62 -179.7(4) . . . . ?
C58 C59 C60 C61 -0.7(7) . . . . ?
C62 C59 C60 C61 176.2(5) . . . . ?
C59 C60 C61 C56 2.1(7) . . . . ?
C57 C56 C61 C60 0.2(7) . . . . ?
C55 C56 C61 C60 -173.4(4) . . . . ?
C56 C57 O19 Zn3 16.9(7) . . . . ?
C58 C57 O19 Zn3 -160.9(3) . . . . ?
C56 C57 O19 Ca2 165.1(3) . . . . ?
C58 C57 O19 Ca2 -12.7(5) . . . . ?
O28 Zn3 O19 C57 82.6(4) . . . . ?
N5 Zn3 O19 C57 -105.8(4) . . . . ?
O15 Zn3 O19 C57 178.8(4) . . . . ?
N6 Zn3 O19 C57 -13.2(4) . . . . ?
Ca2 Zn3 O19 C57 152.4(5) . . . . ?
O28 Zn3 O19 Ca2 -69.79(16) . . . . ?
N5 Zn3 O19 Ca2 101.9(2) . . . . ?
O15 Zn3 O19 Ca2 26.47(14) . . . . ?
N6 Zn3 O19 Ca2 -165.55(15) . . . . ?
O20 Ca2 O19 C57 10.0(3) . . . . ?
O15 Ca2 O19 C57 178.2(4) . . . . ?
O25 Ca2 O19 C57 2.6(4) . . . . ?
O29 Ca2 O19 C57 82.8(3) . . . . ?
O27 Ca2 O19 C57 -98.2(3) . . . . ?
O26 Ca2 O19 C57 -94.4(4) . . . . ?
O16 Ca2 O19 C57 158.1(3) . . . . ?
Zn3 Ca2 O19 C57 -157.0(4) . . . . ?
Zn4 Ca2 O19 C57 19.9(3) . . . . ?
O20 Ca2 O19 Zn3 167.09(18) . . . . ?
O15 Ca2 O19 Zn3 -24.75(13) . . . . ?
O25 Ca2 O19 Zn3 159.63(15) . . . . ?
O29 Ca2 O19 Zn3 -120.19(14) . . . . ?
O27 Ca2 O19 Zn3 58.84(14) . . . . ?
O26 Ca2 O19 Zn3 62.7(3) . . . . ?
O16 Ca2 O19 Zn3 -44.9(2) . . . . ?
Zn4 Ca2 O19 Zn3 176.91(10) . . . . ?
C59 C58 O20 Zn4 20.9(7) . . . . ?
C57 C58 O20 Zn4 -162.9(3) . . . . ?
C59 C58 O20 Ca2 -173.6(3) . . . . ?
C57 C58 O20 Ca2 2.6(5) . . . . ?
O30 Zn4 O20 C58 91.5(4) . . . . ?
O25 Zn4 O20 C58 -166.5(4) . . . . ?
N8 Zn4 O20 C58 -114.4(6) . . . . ?
N7 Zn4 O20 C58 -17.8(4) . . . . ?
Ca2 Zn4 O20 C58 167.6(5) . . . . ?
O30 Zn4 O20 Ca2 -76.13(17) . . . . ?
O25 Zn4 O20 Ca2 25.94(15) . . . . ?
N8 Zn4 O20 Ca2 78.0(5) . . . . ?
N7 Zn4 O20 Ca2 174.66(17) . . . . ?
O15 Ca2 O20 C58 -20.5(4) . . . . ?
O25 Ca2 O20 C58 167.4(4) . . . . ?
O29 Ca2 O20 C58 -106.3(4) . . . . ?
O27 Ca2 O20 C58 62.6(4) . . . . ?
O19 Ca2 O20 C58 -6.4(3) . . . . ?
O26 Ca2 O20 C58 135.1(3) . . . . ?
O16 Ca2 O20 C58 -123.0(4) . . . . ?
Zn3 Ca2 O20 C58 0.9(4) . . . . ?
Zn4 Ca2 O20 C58 -169.1(4) . . . . ?
O15 Ca2 O20 Zn4 148.62(15) . . . . ?
O25 Ca2 O20 Zn4 -23.48(14) . . . . ?
O29 Ca2 O20 Zn4 62.74(15) . . . . ?
O27 Ca2 O20 Zn4 -128.32(15) . . . . ?
O19 Ca2 O20 Zn4 162.70(19) . . . . ?
O26 Ca2 O20 Zn4 -55.8(2) . . . . ?
O16 Ca2 O20 Zn4 46.1(3) . . . . ?
Zn3 Ca2 O20 Zn4 170.02(12) . . . . ?
C58 C59 C62 N7 -11.0(8) . . . . ?
C60 C59 C62 N7 172.3(5) . . . . ?
C59 C62 N7 O21 170.5(5) . . . . ?
C59 C62 N7 O23 -164.9(10) . . . . ?
C59 C62 N7 Zn4 8.8(7) . . . . ?
O20 Zn4 N7 C62 2.9(4) . . . . ?
O30 Zn4 N7 C62 -96.4(4) . . . . ?
O25 Zn4 N7 C62 68.5(5) . . . . ?
N8 Zn4 N7 C62 162.2(4) . . . . ?
Ca2 Zn4 N7 C62 7.4(5) . . . . ?
O20 Zn4 N7 O21 -157.1(4) . . . . ?
O30 Zn4 N7 O21 103.5(4) . . . . ?
O25 Zn4 N7 O21 -91.6(5) . . . . ?
N8 Zn4 N7 O21 2.2(4) . . . . ?
Ca2 Zn4 N7 O21 -152.6(4) . . . . ?
O20 Zn4 N7 O23 175.3(12) . . . . ?
O30 Zn4 N7 O23 76.0(12) . . . . ?
O25 Zn4 N7 O23 -119.1(12) . . . . ?
N8 Zn4 N7 O23 -25.3(12) . . . . ?
Ca2 Zn4 N7 O23 179.8(12) . . . . ?
C62 N7 O21 C63 123.0(6) . . . . ?
O23 N7 O21 C63 42(2) . . . . ?
Zn4 N7 O21 C63 -73.8(7) . . . . ?
N7 O21 C63 C64 58.1(13) . . . . ?
O21 C63 C64 O22 55.3(18) . . . . ?
C63 C64 O22 N8 -96.3(15) . . . . ?
C62 N7 O23 C65 -165.3(17) . . . . ?
O21 N7 O23 C65 -59(2) . . . . ?
Zn4 N7 O23 C65 21(2) . . . . ?
N7 O23 C65 C66 -72(4) . . . . ?
O23 C65 C66 O24 136(4) . . . . ?
C65 C66 O24 N8 -55(5) . . . . ?
C66 O24 N8 C67 165(3) . . . . ?
C66 O24 N8 O22 59(3) . . . . ?
C66 O24 N8 Zn4 -40(4) . . . . ?
C64 O22 N8 C67 -172.1(8) . . . . ?
C64 O22 N8 O24 -88.6(19) . . . . ?
C64 O22 N8 Zn4 11.8(10) . . . . ?
O20 Zn4 N8 C67 -42.0(8) . . . . ?
O30 Zn4 N8 C67 112.3(5) . . . . ?
O25 Zn4 N8 C67 9.3(5) . . . . ?
N7 Zn4 N8 C67 -136.5(5) . . . . ?
Ca2 Zn4 N8 C67 17.3(6) . . . . ?
O20 Zn4 N8 O24 168.9(12) . . . . ?
O30 Zn4 N8 O24 -36.7(12) . . . . ?
O25 Zn4 N8 O24 -139.8(12) . . . . ?
N7 Zn4 N8 O24 74.5(12) . . . . ?
Ca2 Zn4 N8 O24 -131.7(12) . . . . ?
O20 Zn4 N8 O22 133.5(5) . . . . ?
O30 Zn4 N8 O22 -72.2(5) . . . . ?
O25 Zn4 N8 O22 -175.2(5) . . . . ?
N7 Zn4 N8 O22 39.0(5) . . . . ?
Ca2 Zn4 N8 O22 -167.2(5) . . . . ?
O24 N8 C67 C68 153.6(11) . . . . ?
O22 N8 C67 C68 -175.7(6) . . . . ?
Zn4 N8 C67 C68 0.2(9) . . . . ?
N8 C67 C68 C69 -9.1(10) . . . . ?
N8 C67 C68 C73 173.1(6) . . . . ?
C73 C68 C69 O25 180.0(5) . . . . ?
C67 C68 C69 O25 2.2(9) . . . . ?
C73 C68 C69 C70 1.2(8) . . . . ?
C67 C68 C69 C70 -176.6(5) . . . . ?
O25 C69 C70 C71 179.9(5) . . . . ?
C68 C69 C70 C71 -1.3(8) . . . . ?
O25 C69 C70 O26 -0.6(7) . . . . ?
C68 C69 C70 O26 178.2(5) . . . . ?
O26 C70 C71 C72 -179.1(5) . . . . ?
C69 C70 C71 C72 0.3(9) . . . . ?
C70 C71 C72 C73 0.8(8) . . . . ?
C71 C72 C73 C68 -0.9(8) . . . . ?
C69 C68 C73 C72 -0.1(8) . . . . ?
C67 C68 C73 C72 177.8(5) . . . . ?
C68 C69 O25 Zn4 13.8(8) . . . . ?
C70 C69 O25 Zn4 -167.5(4) . . . . ?
C68 C69 O25 Ca2 -175.9(4) . . . . ?
C70 C69 O25 Ca2 2.9(7) . . . . ?
O20 Zn4 O25 C69 147.3(5) . . . . ?
O30 Zn4 O25 C69 -114.1(4) . . . . ?
N8 Zn4 O25 C69 -16.5(5) . . . . ?
N7 Zn4 O25 C69 80.5(5) . . . . ?
Ca2 Zn4 O25 C69 172.4(5) . . . . ?
O20 Zn4 O25 Ca2 -25.06(14) . . . . ?
O30 Zn4 O25 Ca2 73.51(16) . . . . ?
N8 Zn4 O25 Ca2 171.13(18) . . . . ?
N7 Zn4 O25 Ca2 -91.8(3) . . . . ?
O20 Ca2 O25 C69 -150.0(4) . . . . ?
O15 Ca2 O25 C69 51.1(7) . . . . ?
O29 Ca2 O25 C69 131.8(4) . . . . ?
O27 Ca2 O25 C69 -56.8(4) . . . . ?
O19 Ca2 O25 C69 -142.6(4) . . . . ?
O26 Ca2 O25 C69 -2.5(4) . . . . ?
O16 Ca2 O25 C69 57.8(4) . . . . ?
Zn3 Ca2 O25 C69 -107.7(4) . . . . ?
Zn4 Ca2 O25 C69 -172.6(5) . . . . ?
O20 Ca2 O25 Zn4 22.62(13) . . . . ?
O15 Ca2 O25 Zn4 -136.3(4) . . . . ?
O29 Ca2 O25 Zn4 -55.56(15) . . . . ?
O27 Ca2 O25 Zn4 115.79(16) . . . . ?
O19 Ca2 O25 Zn4 30.0(2) . . . . ?
O26 Ca2 O25 Zn4 170.1(2) . . . . ?
O16 Ca2 O25 Zn4 -129.63(17) . . . . ?
Zn3 Ca2 O25 Zn4 64.9(4) . . . . ?
C71 C70 O26 C74 18.8(12) . . . . ?
C69 C70 O26 C74 -160.7(9) . . . . ?
C71 C70 O26 C77 -12.4(15) . . . . ?
C69 C70 O26 C77 168.1(13) . . . . ?
C71 C70 O26 Ca2 178.1(5) . . . . ?
C69 C70 O26 Ca2 -1.4(6) . . . . ?
O20 Ca2 O26 C70 36.0(5) . . . . ?
O15 Ca2 O26 C70 -163.7(4) . . . . ?
O25 Ca2 O26 C70 1.9(4) . . . . ?
O29 Ca2 O26 C70 -54.2(5) . . . . ?
O27 Ca2 O26 C70 126.4(4) . . . . ?
O19 Ca2 O26 C70 122.5(4) . . . . ?
O16 Ca2 O26 C70 -113.7(5) . . . . ?
Zn3 Ca2 O26 C70 158.8(4) . . . . ?
Zn4 Ca2 O26 C70 7.8(4) . . . . ?
O20 Ca2 O26 C74 -165.3(9) . . . . ?
O15 Ca2 O26 C74 -4.9(9) . . . . ?
O25 Ca2 O26 C74 160.6(9) . . . . ?
O29 Ca2 O26 C74 104.5(9) . . . . ?
O27 Ca2 O26 C74 -74.9(9) . . . . ?
O19 Ca2 O26 C74 -78.8(9) . . . . ?
O16 Ca2 O26 C74 45.0(9) . . . . ?
Zn3 Ca2 O26 C74 -42.4(9) . . . . ?
Zn4 Ca2 O26 C74 166.5(9) . . . . ?
O20 Ca2 O26 C77 -132.6(14) . . . . ?
O15 Ca2 O26 C77 27.8(14) . . . . ?
O25 Ca2 O26 C77 -166.7(14) . . . . ?
O29 Ca2 O26 C77 137.2(14) . . . . ?
O27 Ca2 O26 C77 -42.2(14) . . . . ?
O19 Ca2 O26 C77 -46.1(14) . . . . ?
O16 Ca2 O26 C77 77.7(14) . . . . ?
Zn3 Ca2 O26 C77 -9.7(14) . . . . ?
Zn4 Ca2 O26 C77 -160.8(14) . . . . ?
C70 O26 C74 C75 -81.7(12) . . . . ?
C77 O26 C74 C75 12(2) . . . . ?
Ca2 O26 C74 C75 119.2(10) . . . . ?
O26 C74 C75 C76 -9(2) . . . . ?
C70 O26 C77 C78 -60(3) . . . . ?
C74 O26 C77 C78 -161(4) . . . . ?
Ca2 O26 C77 C78 109(3) . . . . ?
O26 C77 C78 C79 -14(4) . . . . ?
O20 Ca2 O27 C80 -107.9(6) . . . . ?
O15 Ca2 O27 C80 20.7(6) . . . . ?
O25 Ca2 O27 C80 -175.8(6) . . . . ?
O29 Ca2 O27 C80 -42.4(10) . . . . ?
O19 Ca2 O27 C80 -47.2(6) . . . . ?
O26 Ca2 O27 C80 135.1(6) . . . . ?
O16 Ca2 O27 C80 75.0(6) . . . . ?
Zn3 Ca2 O27 C80 -13.6(6) . . . . ?
Zn4 Ca2 O27 C80 -138.6(6) . . . . ?
O19 Zn3 O28 C80 28.1(4) . . . . ?
N5 Zn3 O28 C80 -145.9(4) . . . . ?
O15 Zn3 O28 C80 -55.8(4) . . . . ?
N6 Zn3 O28 C80 115.5(4) . . . . ?
Ca2 Zn3 O28 C80 -13.1(4) . . . . ?
Ca2 O27 C80 O28 8.5(10) . . . . ?
Ca2 O27 C80 C81 -169.4(4) . . . . ?
Zn3 O28 C80 O27 9.3(7) . . . . ?
Zn3 O28 C80 C81 -172.8(4) . . . . ?
O20 Ca2 O29 C82 -36.0(5) . . . . ?
O15 Ca2 O29 C82 -165.4(5) . . . . ?
O25 Ca2 O29 C82 31.6(5) . . . . ?
O27 Ca2 O29 C82 -103.8(8) . . . . ?
O19 Ca2 O29 C82 -99.2(5) . . . . ?
O26 Ca2 O29 C82 78.9(5) . . . . ?
O16 Ca2 O29 C82 135.7(5) . . . . ?
Zn3 Ca2 O29 C82 -130.2(5) . . . . ?
Zn4 Ca2 O29 C82 -1.5(5) . . . . ?
O20 Zn4 O30 C82 35.6(4) . . . . ?
O25 Zn4 O30 C82 -47.3(4) . . . . ?
N8 Zn4 O30 C82 -135.5(4) . . . . ?
N7 Zn4 O30 C82 124.0(4) . . . . ?
Ca2 Zn4 O30 C82 -5.4(4) . . . . ?
Ca2 O29 C82 O30 -2.2(9) . . . . ?
Ca2 O29 C82 C83 177.9(4) . . . . ?
Zn4 O30 C82 O29 6.3(7) . . . . ?
Zn4 O30 C82 C83 -173.8(4) . . . . ?
